data_7718494
loop_
_publ_author_name
'Jin, Chao-Yi'
'Zhang, Qiuxue'
'Tang, Jinkui'
'Cheng, Peng'
'Li, Licun'

_publ_section_title
;
 Unusual zig-zag-shaped Ln-radical coordination networks derived from a
 nitronyl nitroxide with two imidazole groups:
 single-crystal-to-single-crystal transformations and magnetic properties.
;
_journal_issue 19
_journal_name_full 'Dalton transactions (Cambridge, England : 2003)'
_journal_page_first 7718
_journal_page_last 7725
_journal_paper_doi 10.1039/d4dt03488k
_journal_volume 54
_journal_year 2025
_chemical_formula_moiety 'C83 H51 Dy3 F54 N12 O22, 2.5[C6H14]'
_chemical_formula_sum 'C98 H86 Dy3 F54 N12 O22'
_chemical_formula_weight 3297.28
_space_group_crystal_system monoclinic
_space_group_IT_number 14
_space_group_name_Hall '-P 2ybc'
_space_group_name_H-M_alt 'P 1 21/c 1'
_atom_sites_solution_hydrogens geom
_atom_sites_solution_primary iterative
_audit_creation_date 2025-03-26
_audit_creation_method
;
Olex2 1.5
(compiled 2024.02.16 svn.r378c4104 for OlexSys, GUI svn.r6928)
;
_audit_update_record
;
2025-03-27 deposited with the CCDC.	2025-04-07 downloaded from the CCDC.
;
_cell_angle_alpha 90
_cell_angle_beta 107.303(4)
_cell_angle_gamma 90
_cell_formula_units_Z 4
_cell_length_a 26.1064(8)
_cell_length_b 23.0686(6)
_cell_length_c 23.9330(10)
_cell_measurement_reflns_used 16615
_cell_measurement_temperature 300.00
_cell_measurement_theta_max 60.9100
_cell_measurement_theta_min 3.8620
_cell_volume 13761.1(9)
_computing_cell_refinement 'CrysAlisPro 1.171.42.49 (Rigaku OD, 2022)'
_computing_data_collection 'CrysAlisPro 1.171.42.49 (Rigaku OD, 2022)'
_computing_data_reduction 'CrysAlisPro 1.171.42.49 (Rigaku OD, 2022)'
_computing_molecular_graphics 'Olex2 1.5 (Dolomanov et al., 2009)'
_computing_publication_material 'Olex2 1.5 (Dolomanov et al., 2009)'
_computing_structure_refinement 'SHELXL 2018/3 (Sheldrick, 2015)'
_computing_structure_solution 'olex2.solve 1.5 (Bourhis et al., 2015)'
_diffrn_ambient_temperature 300.00
_diffrn_detector_area_resol_mean 5.8140
_diffrn_measured_fraction_theta_full 0.999
_diffrn_measured_fraction_theta_max 0.999
_diffrn_measurement_details
;
List of Runs (angles in degrees, time in seconds):

  # Type    Start    End  Width  t~exp~   \w     \q     \k     \f   Frames
#--------------------------------------------------------------------------
  1  \w    -25.00  94.00   0.50    9.00    --    5.00  57.00-120.00  238
  2  \w    -82.00  40.00   0.50    9.00    --  -49.00  71.00  11.66  244
  3  \w   -138.00 -16.00   0.50    9.00    --  -49.00 -70.00  98.36  244
  4  \w    -79.00  40.00   0.50    9.00    --  -49.00  57.00   0.00  238
  5  \w   -138.00 -19.00   0.50    9.00    --  -49.00 -57.00 150.00  238
  6  \w   -138.00 -18.00   0.50    9.00    --  -49.00 -45.00  25.62  240
  7  \w   -199.00 -77.00   0.50    5.00    -- -110.00 -68.00 -19.54  244
  8  \w   -103.00 -77.00   0.50    5.00    -- -110.00 -71.00  -8.35   52
  9  \w   -199.00 -78.00   0.50    5.00    -- -110.00 -71.00 -72.12  242
 10  \w   -199.00 -77.00   0.50    5.00    -- -110.00 -72.00-168.26  244
 11  \w    -90.00 -63.00   0.50    5.00    -- -110.00  72.00 -60.00   54
 12  \w   -191.00-111.00   0.50    5.00    -- -110.00 -72.00 -37.08  160
 13  \w   -105.00 -80.00   0.50    5.00    -- -110.00 -57.00-120.00   50
 14  \w   -192.00 -81.00   0.50    5.00    -- -110.00 -63.00 -90.69  222
 15  \w   -157.00-118.00   0.50    5.00    -- -110.00 -57.00-120.00   78
 16  \w   -170.00-143.00   0.50    5.00    -- -110.00 -71.00  -8.35   54
 17  \w   -107.00 -35.00   0.50    5.00    -- -110.00  72.00   0.00  144
 18  \w   -139.00 -32.00   0.50    5.00    -- -110.00  72.00-150.00  214
 19  \w   -107.00 -82.00   0.50    5.00    -- -110.00  72.00 120.00   50
 20  \w   -142.00-117.00   0.50    5.00    -- -110.00 -72.00  30.00   50
 21  \w   -101.00 -76.00   0.50    5.00    -- -110.00 -72.00  30.00   50
 22  \w   -102.00 -70.00   0.50    5.00    -- -110.00  72.00 -30.00   64
 23  \w   -179.00 -77.00   0.50    5.00    -- -110.00 -71.00 -45.12  204
 24  \w    -96.00 -42.00   0.50    5.00    -- -110.00  72.00 -90.00  108
 25  \w   -100.00 -73.00   0.50    5.00    -- -110.00  72.00  90.00   54
 26  \w   -199.00 -81.00   0.50    5.00    -- -110.00 -57.00-150.00  236
 27  \w   -183.00 -77.00   0.50    5.00    -- -110.00 -71.00  14.09  212
 28  \w    -74.00 -21.00   0.50    5.00    -- -110.00  72.00-180.00  106
 29  \w   -137.00 -79.00   0.50    5.00    -- -110.00  72.00-180.00  116
 30  \w   -112.00 -46.00   0.50    5.00    -- -110.00  72.00  30.00  132
 31  \w   -104.00 -77.00   0.50    5.00    -- -110.00 -69.00 -23.37   54
 32  \w   -102.00 -76.00   0.50    5.00    -- -110.00 -72.00   0.00   52
 33  \w   -103.00 -77.00   0.50    5.00    -- -110.00 -71.00  21.94   52
 34  \w   -104.00 -76.00   0.50    5.00    -- -110.00 -72.00 -37.08   56
 35  \w   -103.00 -77.00   0.50    5.00    -- -110.00 -70.00  24.03   52
 36  \w   -102.00 -76.00   0.50    5.00    -- -110.00 -72.00 -30.00   52
 37  \w   -198.00 -77.00   0.50    5.00    -- -110.00 -68.00  -0.09  242
;
_diffrn_measurement_device 'four-circle diffractometer'
_diffrn_measurement_device_type 'XtaLAB AFC12 (RCD3): Kappa single'
_diffrn_measurement_method '\w scans'
_diffrn_radiation_type CuK\a
_diffrn_radiation_wavelength 1.54184
_diffrn_reflns_av_R_equivalents 0.1277
_diffrn_reflns_av_unetI/netI 0.0545
_diffrn_reflns_Laue_measured_fraction_full 0.999
_diffrn_reflns_Laue_measured_fraction_max 0.999
_diffrn_reflns_limit_h_max 25
_diffrn_reflns_limit_h_min -25
_diffrn_reflns_limit_k_max 22
_diffrn_reflns_limit_k_min -22
_diffrn_reflns_limit_l_max 23
_diffrn_reflns_limit_l_min -20
_diffrn_reflns_number 108049
_diffrn_reflns_point_group_measured_fraction_full 0.999
_diffrn_reflns_point_group_measured_fraction_max 0.999
_diffrn_reflns_theta_full 47.839
_diffrn_reflns_theta_max 47.839
_diffrn_reflns_theta_min 3.547
_exptl_absorpt_coefficient_mu 9.455
_exptl_absorpt_correction_T_max 1.00000
_exptl_absorpt_correction_T_min 0.18230
_exptl_absorpt_correction_type multi-scan
_exptl_absorpt_process_details
;
CrysAlisPro 1.171.42.49 (Rigaku Oxford Diffraction, 2022)
Empirical absorption correction using spherical harmonics,
implemented in SCALE3 ABSPACK scaling algorithm.
;
_exptl_crystal_colour 'clear bluish violet'
_exptl_crystal_colour_lustre clear
_exptl_crystal_colour_modifier bluish
_exptl_crystal_colour_primary violet
_exptl_crystal_density_diffrn 1.592
_exptl_crystal_description block
_exptl_crystal_F_000 6472
_exptl_crystal_size_max 0.2
_exptl_crystal_size_mid 0.1
_exptl_crystal_size_min 0.1
_refine_diff_density_max 0.568
_refine_diff_density_min -0.429
_refine_diff_density_rms 0.064
_refine_ls_extinction_method none
_refine_ls_goodness_of_fit_ref 1.039
_refine_ls_hydrogen_treatment constr
_refine_ls_matrix_type full
_refine_ls_number_parameters 2215
_refine_ls_number_reflns 12795
_refine_ls_number_restraints 4184
_refine_ls_restrained_S_all 1.037
_refine_ls_R_factor_all 0.0890
_refine_ls_R_factor_gt 0.0627
_refine_ls_shift/su_max 0.003
_refine_ls_shift/su_mean 0.000
_refine_ls_structure_factor_coef Fsqd
_refine_ls_weighting_details 'w=1/[\s^2^(Fo^2^)+(0.1178P)^2^+15.4331P] where P=(Fo^2^+2Fc^2^)/3'
_refine_ls_weighting_scheme calc
_refine_ls_wR_factor_gt 0.1715
_refine_ls_wR_factor_ref 0.1900
_reflns_Friedel_coverage 0.000
_reflns_number_gt 8973
_reflns_number_total 12795
_reflns_threshold_expression 'I > 2\s(I)'
_cod_data_source_file d4dt03488k2.cif
_cod_data_source_block Dy-300K
_cod_depositor_comments 'Adding full bibliography for 7718494--7718497.cif.'
_cod_original_cell_volume 13761.1(8)
_cod_database_code 7718494
_shelx_shelxl_version_number 2018/3
_shelx_space_group_comment
;
The symmetry employed for this shelxl refinement is uniquely defined
by the following loop, which should always be used as a source of
symmetry information in preference to the above space-group names.
They are only intended as comments.
;
_shelx_estimated_absorpt_t_max 0.452
_shelx_estimated_absorpt_t_min 0.254
_olex2_refinement_description
;
1. Fixed Uiso
 At 1.2 times of:
  All C(H) groups, All C(H,H) groups
 At 1.5 times of:
  All C(H,H,H) groups
2. Restrained distances
 O2A-O2B
 0.5 with sigma of 0.01
 C69B-C69A
 0.3 with sigma of 0.001
 C9-N4
 1.4 with sigma of 0.01
 C9-N8
 1.2 with sigma of 0.005
 N10A-C19
 1.5 with sigma of 0.01
 O2B-C69B \\sim O1-C58 \\sim O2A-C69B
 with sigma of 0.01
 C7A-C8A \\sim C8B-C7B \\sim C4A-C5B \\sim C9B-C10B \\sim C9A-C10A \\sim
C3B-C69B \\sim C58-C51 \\sim C13A-
 C12B \\sim C13B-C12A
 with sigma of 0.01
 C68-C69B \\sim C68-C58
 with sigma of 0.02
 N10-C19 \\sim N10A-C19
 with sigma of 0.02
 N10-O16 \\sim N10A-O16A
 with sigma of 0.02
 N10-C43 \\sim N10A-C43
 with sigma of 0.02
 C19-O16 \\sim C19-O16A
 with sigma of 0.04
 O16-C43 \\sim O16A-C43
 with sigma of 0.04
 F43B-F45B \\sim F44B-F45B \\sim F44B-F43B \\sim F43A-F45A \\sim F44A-F45A
\\sim F43A-F44A \\sim F51B-
 F50B \\sim F50B-F49B \\sim F51B-F49B \\sim F51A-F49A \\sim F50A-F49A \\sim
F48B-F46B \\sim F47B-F46B ~
 F47B-F48B \\sim F54A-F53A \\sim F52A-F53A \\sim F52A-F54A \\sim F52B-F53B
\\sim F54B-F53B \\sim F52B-
 F54B \\sim F40B-F42B \\sim F40B-F41B \\sim F42B-F41B
 with sigma of 0.01
 O3A-C5B \\sim O3A-C5A
 with sigma of 0.02
 F42B-C13B \\sim F40B-C13B \\sim F41B-C13B \\sim F39A-C13A \\sim F37A-C13A
\\sim F38A-C13A \\sim F43A-
 C8A \\sim F44A-C8A \\sim F45A-C8A \\sim F44B-C8B \\sim F45B-C8B \\sim F43B-C8B
\\sim F47B-C4B \\sim F48B-
 C4B \\sim F46B-C4B \\sim F47A-C4A \\sim F48A-C4A \\sim F46A-C4A \\sim F50B-C3B
\\sim F51B-C3B \\sim F49B-
 C3B \\sim F49A-C3A \\sim F50A-C3A \\sim F51A-C3A \\sim F54B-C51 \\sim F52B-C51
\\sim F53B-C51 \\sim F19B-
 C1C \\sim F21B-C1C \\sim F20B-C1C \\sim F38B-C9B \\sim F13A-C49 \\sim F7B-C66
\\sim F17A-C65 \\sim F39B-C9B
 with sigma of 0.02
 C5B-C6A \\sim C5A-C6A
 with sigma of 0.02
 C5B-C4A \\sim C5A-C4A
 with sigma of 0.02
 C5B-O3B \\sim C5A-O3B
 with sigma of 0.02
 C5B-C6B \\sim C5A-C6B
 with sigma of 0.02
 C5B-F48B \\sim C5A-F48B
 with sigma of 0.02
 C5B-C4A \\sim C5B-C4B
 with sigma of 0.02
 C4A-C5A \\sim C4B-C5A
 with sigma of 0.02
 F48A-C4A \\sim F48A-C4B
 with sigma of 0.02
 C5A-C4A \\sim C4B-C5B \\sim C5A-C6A \\sim C6B-C7B \\sim C6B-C5B \\sim C6A-C7A
\\sim C7A-C8A \\sim C8B-C7B
 with sigma of 0.02
 F46A-C4A \\sim F46A-C4B
 with sigma of 0.02
 O4B-C7B \\sim O4A-C7A \\sim O3B-C5B \\sim O3A-C5A
 with sigma of 0.02
 F47A-C4A \\sim F47A-C4B
 with sigma of 0.02
 C4A-F47B \\sim C4B-F47B
 with sigma of 0.02
 C4A-F46B \\sim C4B-F46B
 with sigma of 0.02
 C1C-C57 \\sim C1B-C57 \\sim C54-C2A \\sim C2B-C54
 with sigma of 0.02
 F21A-C23 \\sim F23B-C23
 with sigma of 0.02
 F20A-C23 \\sim F22B-C23
 with sigma of 0.02
 F19A-C23 \\sim F24B-C23
 with sigma of 0.02
 F14A-C49 \\sim F14B-C49 \\sim F15B-C49 \\sim F15A-C49 \\sim F13B-C49 \\sim
F13A-C49 \\sim F8B-C66 ~
 F9B-C66 \\sim F9A-C66 \\sim F7A-C66 \\sim F7B-C66 \\sim F8A-C66 \\sim F11B-C33
\\sim F10A-C33 \\sim F10B-
 C33 \\sim F11A-C33 \\sim F12A-C33 \\sim F12B-C33
 with sigma of 0.02
 F8B-F7B \\sim F9B-F8B \\sim F9B-F7B
 with sigma of 0.01
 F36B-C28 \\sim F35A-C28 \\sim F35B-C28 \\sim F34A-C28 \\sim F34B-C28 \\sim
F36A-C28
 with sigma of 0.01
3. Rigid bond restraints
 C12B, C13B, C11B, C10B, C9B
 with sigma for 1-2 distances of 0.01 and sigma for 1-3 distances of 0.01
4. Uiso/Uaniso restraints and constraints
All non-hydrogen atoms have similar U: within 2A with sigma of 0.01 and sigma
for terminal atoms of 0.02 within 2A
Uanis(O2B) \\sim Ueq, Uanis(O2A) \\sim Ueq: with sigma of 0.01 and sigma for
terminal atoms of 0.02
Uanis(C12B) \\sim Ueq: with sigma of 0.001 and sigma for terminal atoms of 0.002
Uanis(O4B) \\sim Ueq, Uanis(O4A) \\sim Ueq: with sigma of 0.01 and sigma for
terminal atoms of 0.02
Uanis(O2A) \\sim Ueq, Uanis(O2B) \\sim Ueq: with sigma of 0.001 and sigma for
terminal atoms of 0.002
5. Others
 Sof(F31B)=Sof(F33B)=Sof(F32B)=1-FVAR(1)
 Sof(F32A)=Sof(F33A)=Sof(F31A)=FVAR(1)
 Sof(F34B)=Sof(F35B)=Sof(F36B)=1-FVAR(2)
 Sof(F35A)=Sof(F34A)=Sof(F36A)=FVAR(2)
 Sof(F25B)=Sof(F26B)=Sof(F27B)=1-FVAR(3)
 Sof(F30A)=Sof(F29A)=Sof(F28A)=FVAR(3)
 Sof(F7B)=Sof(F8B)=Sof(F9B)=1-FVAR(4)
 Sof(F8A)=Sof(F7A)=Sof(F9A)=FVAR(4)
 Sof(F10B)=Sof(F12B)=Sof(F11B)=1-FVAR(5)
 Sof(F11A)=Sof(F10A)=Sof(F12A)=FVAR(5)
 Sof(F13B)=Sof(F14B)=Sof(F15B)=1-FVAR(6)
 Sof(F14A)=Sof(F15A)=Sof(F13A)=FVAR(6)
 Sof(F17B)=Sof(F16B)=Sof(F18B)=1-FVAR(7)
 Sof(F16A)=Sof(F18A)=Sof(F17A)=FVAR(7)
 Sof(C1C)=Sof(F20B)=Sof(F19B)=Sof(F21B)=Sof(C2B)=Sof(F28B)=Sof(F29B)=Sof(F30B)=
 1-FVAR(8)
 Sof(F25A)=Sof(F23A)=Sof(F27A)=Sof(C2A)=Sof(F22A)=Sof(F24A)=Sof(F26A)=Sof(C1B)=
 FVAR(8)
 Sof(F53B)=Sof(F54B)=Sof(F52B)=Sof(C5B)=Sof(Dy3B)=Sof(O6B)=Sof(O5B)=Sof(O4B)=
 Sof(O3B)=Sof(F41B)=Sof(F47B)=Sof(F42B)=Sof(F38B)=Sof(F39B)=Sof(C10B)=Sof(F45B)=
 Sof(F44B)=Sof(F37B)=Sof(C13B)=Sof(F43B)=Sof(F40B)=Sof(F46B)=Sof(C8B)=Sof(F49B)=
 Sof(C11B)=Sof(H11B)=Sof(F50B)=Sof(C7B)=Sof(C6B)=Sof(H6B)=Sof(F48B)=Sof(F51B)=
 Sof(C9B)=Sof(C3B)=Sof(C4B)=1-FVAR(9)
 Sof(Dy3A)=Sof(O6A)=Sof(O5A)=Sof(O4A)=Sof(O3A)=Sof(F38A)=Sof(F48A)=Sof(F39A)=
 Sof(F40A)=Sof(F42A)=Sof(C10A)=Sof(F45A)=Sof(F44A)=Sof(F41A)=Sof(C13A)=
 Sof(F43A)=Sof(F37A)=Sof(F46A)=Sof(C8A)=Sof(F49A)=Sof(C11A)=Sof(H11A)=Sof(F50A)=
 Sof(C7A)=Sof(C6A)=Sof(H6A)=Sof(F47A)=Sof(F51A)=Sof(C9A)=Sof(C3A)=Sof(C4A)=
 Sof(F53A)=Sof(F54A)=Sof(F52A)=Sof(C5A)=FVAR(9)
 Sof(F24B)=Sof(F23B)=Sof(F22B)=1-FVAR(10)
 Sof(F21A)=Sof(F20A)=Sof(F19A)=FVAR(10)
 Fixed Sof: N10(0.9) O2B(0.5) O16(0.9) C12B(0.3) C12A(0.7) H68(0.5) H68A(0.5)
 C69B(0.5) O16A(0.1) N10A(0.1) O2A(0.5) C69A(0.5)
6.a Aromatic/amide H refined with riding coordinates:
 C2(H2), C3(H3), C5(H5), C8(H8), C11(H11), C12(H12), C15(H15), C17(H17),
 C18(H18), C21(H21), C22(H22), C26(H26), C34(H34), C36(H36), C37(H37), C38(H38),
  C41(H41), C42(H42), C45(H45), C47(H47), C50(H50), C53(H53), C56(H56),
 C61(H61), C11A(H11A), C6A(H6A), C11B(H11B), C68(H68), C68(H68A), C6B(H6B)
6.b Idealised Me refined as rotating group:
 C35(H35A,H35B,H35C), C1A(H1AA,H1AB,H1AC), C52(H52A,H52B,H52C), C55(H55A,H55B,
 H55C), C59(H59A,H59B,H59C), C60(H60A,H60B,H60C), C62(H62A,H62B,H62C), C63(H63A,
 H63B,H63C)
;
_smtbx_masks_special_details
;
A solvent mask was calculated and 534 electrons were 
found in a volume of 3273\%A^3^ in 1 void per unit cell. 
This is consistent with the presence of 
2.5[C6H14] per formula unit 
which account for 500 electrons 
per unit cell.
;
_smtbx_masks_void_probe_radius 1.2
_smtbx_masks_void_truncation_radius 1.2
_olex2_submission_special_instructions 'No special instructions were received'
_oxdiff_exptl_absorpt_empirical_details
;
Empirical correction (ABSPACK) includes:
- Absorption correction using spherical harmonics
- Frame scaling
;

loop_
_space_group_symop_operation_xyz
'x, y, z'
'-x, y+1/2, -z+1/2'
'-x, -y, -z'
'x, -y-1/2, z-1/2'

loop_
_atom_site_label
_atom_site_type_symbol
_atom_site_fract_x
_atom_site_fract_y
_atom_site_fract_z
_atom_site_U_iso_or_equiv
_atom_site_adp_type
_atom_site_occupancy
_atom_site_site_symmetry_order
_atom_site_calc_flag
_atom_site_refinement_flags_posn
_atom_site_refinement_flags_adp
_atom_site_refinement_flags_occupancy
_atom_site_disorder_assembly
_atom_site_disorder_group
Dy1 Dy 0.70084(2) 0.35184(3) 0.28391(3) 0.0746(3) Uani 1 1 d . . . . .
Dy2 Dy 0.38799(3) 0.25876(3) 0.37497(3) 0.0814(3) Uani 1 1 d . . . . .
Dy3A Dy 1.0043(3) 0.5262(3) 0.2528(2) 0.1084(11) Uani 0.626(6) 1 d . U P A 1
O7 O 0.6668(3) 0.3312(3) 0.1803(3) 0.097(2) Uani 1 1 d . U . . .
O17 O 0.6273(3) 0.2892(3) 0.2694(3) 0.0915(19) Uani 1 1 d . U . . .
O18 O 0.7313(3) 0.2544(3) 0.2728(3) 0.101(2) Uani 1 1 d . U . . .
O3 O 0.7538(3) 0.3210(3) 0.3762(3) 0.100(2) Uani 1 1 d . U . . .
O4 O 0.4471(3) 0.3130(3) 0.4508(3) 0.104(2) Uani 1 1 d . U . . .
O5 O 0.4615(3) 0.1930(3) 0.3967(3) 0.104(2) Uani 1 1 d . U . . .
O6 O 0.3298(3) 0.3033(4) 0.2928(4) 0.118(2) Uani 1 1 d . U . . .
O8 O 0.6480(3) 0.4301(3) 0.2381(4) 0.102(2) Uani 1 1 d . U . . .
O9 O 0.7500(3) 0.4345(3) 0.3322(4) 0.118(2) Uani 1 1 d . U . . .
O10 O 0.3846(3) 0.2011(3) 0.2888(3) 0.111(2) Uani 1 1 d . U . . .
O11 O 0.3065(3) 0.2097(4) 0.3562(4) 0.116(2) Uani 1 1 d . U . . .
O12 O 0.3371(3) 0.3225(4) 0.4137(4) 0.130(3) Uani 1 1 d . U . . .
O13 O 0.7726(3) 0.3572(3) 0.2444(3) 0.100(2) Uani 1 1 d . U . . .
F2 F 0.3500(4) 0.1395(4) 0.1894(3) 0.169(3) Uani 1 1 d . U . . .
N1 N 0.3901(4) 0.2926(4) -0.0322(4) 0.097(2) Uani 1 1 d . U . . .
N2 N 0.4879(3) 0.3430(4) 0.2659(4) 0.090(2) Uani 1 1 d . U . . .
F5 F 0.5287(3) 0.1105(4) 0.4550(4) 0.155(3) Uani 1 1 d . U . . .
F6 F 0.5730(3) 0.1715(4) 0.4254(4) 0.167(3) Uani 1 1 d . U . . .
N3 N 0.4505(3) 0.3115(4) 0.3321(4) 0.093(2) Uani 1 1 d . U . . .
F3 F 0.4032(4) 0.2009(4) 0.1775(3) 0.174(3) Uani 1 1 d . U . . .
O14 O 0.6532(3) 0.3892(4) 0.3477(4) 0.121(2) Uani 1 1 d . U . . .
N4 N 0.6307(4) 0.4534(4) 0.1854(5) 0.100(2) Uani 1 1 d D U . . .
O6A O 0.9255(10) 0.5261(10) 0.1730(9) 0.127(4) Uani 0.626(6) 1 d . U P A 1
N5 N 0.4235(4) 0.3303(4) 0.0561(4) 0.093(2) Uani 1 1 d . U . . .
F1 F 0.4286(4) 0.1153(4) 0.1939(3) 0.185(4) Uani 1 1 d . U . . .
C14 C 0.4606(4) 0.3526(4) 0.1066(5) 0.088(2) Uani 1 1 d . U . . .
N6 N 0.9116(4) 0.3938(4) 0.3336(5) 0.121(3) Uani 1 1 d . U . . .
C1 C 0.5394(4) 0.4099(4) 0.1532(5) 0.090(2) Uani 1 1 d . U . . .
F30A F 0.6835(7) 0.3007(10) 0.0810(9) 0.129(5) Uani 0.566(18) 1 d . U P B 1
F21A F 0.5859(6) 0.1957(7) 0.3031(5) 0.144(4) Uani 0.695(11) 1 d D U P C 1
F25A F 0.7879(7) 0.5420(7) 0.3247(8) 0.159(6) Uani 0.637(10) 1 d . U P D 1
F23A F 0.6030(7) 0.4050(9) 0.4326(9) 0.163(5) Uani 0.637(10) 1 d . U P D 1
C2 C 0.4573(4) 0.3366(4) 0.1607(5) 0.087(3) Uani 1 1 d . U . . .
H2 H 0.430893 0.310811 0.163727 0.104 Uiso 1 1 calc R U . . .
F35A F 0.7989(8) 0.3913(8) 0.1417(8) 0.152(5) Uani 0.580(11) 1 d D U P E 1
C3 C 0.5347(4) 0.3957(4) 0.2073(5) 0.088(3) Uani 1 1 d . U . . .
H3 H 0.558746 0.410315 0.241277 0.106 Uiso 1 1 calc R U . . .
F20A F 0.5212(4) 0.2224(5) 0.2297(6) 0.131(4) Uani 0.695(11) 1 d D U P C 1
F27A F 0.8244(8) 0.5110(9) 0.4086(11) 0.167(5) Uani 0.637(10) 1 d . U P D 1
N7 N 0.9629(4) 0.1939(5) 0.3288(6) 0.139(3) Uani 1 1 d . U . . .
N8 N 0.5813(5) 0.4790(4) 0.1027(5) 0.126(3) Uani 1 1 d D U . . .
C4 C 0.4930(4) 0.3586(4) 0.2101(5) 0.087(2) Uani 1 1 d . U . . .
O1 O 0.9578(4) 0.5937(4) 0.2972(5) 0.155(3) Uani 1 1 d D U . . .
C5 C 0.6102(5) 0.2502(5) 0.1748(5) 0.105(3) Uani 1 1 d . U . . .
H5 H 0.593334 0.219864 0.150744 0.125 Uiso 1 1 calc R U . . .
N9 N 0.7690(4) 0.2712(5) 0.4025(4) 0.111(2) Uani 1 1 d . U . . .
C6 C 0.4827(5) 0.1593(5) 0.3691(6) 0.104(3) Uani 1 1 d . U . . .
C7 C 0.3998(7) 0.1557(8) 0.2090(7) 0.134(3) Uani 1 1 d . U . . .
C8 C 0.5021(4) 0.3899(5) 0.1026(5) 0.096(3) Uani 1 1 d . U . . .
H8 H 0.504524 0.401066 0.066174 0.115 Uiso 1 1 calc R U . . .
F34A F 0.8360(6) 0.3142(6) 0.1413(6) 0.137(4) Uani 0.580(11) 1 d D U P E 1
C9 C 0.5821(4) 0.4471(5) 0.1436(5) 0.102(3) Uani 1 1 d D U . . .
C10 C 0.6384(5) 0.2918(6) 0.1520(5) 0.099(3) Uani 1 1 d . U . . .
C11 C 0.4332(5) 0.3120(5) 0.0069(5) 0.097(3) Uani 1 1 d . U . . .
H11 H 0.466945 0.313083 0.001134 0.117 Uiso 1 1 calc R U . . .
O5A O 0.9963(11) 0.4332(11) 0.1988(10) 0.148(4) Uani 0.626(6) 1 d . U P A 1
N10 N 0.8132(5) 0.1931(6) 0.4352(6) 0.136(3) Uani 0.9 1 d D U P F 2
C12 C 0.4414(4) 0.3258(5) 0.2773(5) 0.093(3) Uani 1 1 d . U . . .
H12 H 0.407834 0.324447 0.249456 0.112 Uiso 1 1 calc R U . . .
F19A F 0.5738(7) 0.1564(5) 0.2213(7) 0.142(4) Uani 0.695(11) 1 d D U P C 1
F32A F 0.7821(7) 0.1456(5) 0.2889(8) 0.158(5) Uani 0.598(12) 1 d . U P G 1
C13 C 0.6064(5) 0.2525(5) 0.2300(6) 0.100(3) Uani 1 1 d . U . . .
N11 N 0.9494(4) 0.4706(4) 0.3071(6) 0.134(3) Uani 1 1 d . U . . .
C15 C 0.3699(5) 0.3233(5) 0.0459(5) 0.102(3) Uani 1 1 d . U . . .
H15 H 0.350831 0.332932 0.071763 0.122 Uiso 1 1 calc R U . . .
F14A F 0.2724(11) 0.3279(10) 0.4877(14) 0.206(7) Uani 0.503(16) 1 d D U P H 1
O15 O 0.5427(5) 0.4891(4) 0.0576(5) 0.163(4) Uani 1 1 d . U . . .
F11A F 0.1735(7) 0.2003(10) 0.3326(11) 0.179(6) Uani 0.559(14) 1 d D U P I 1
C16 C 0.6342(5) 0.5044(6) 0.1002(7) 0.125(3) Uani 1 1 d . U . . .
F4 F 0.5541(4) 0.0935(5) 0.3796(4) 0.205(4) Uani 1 1 d . U . . .
C17 C 0.4645(5) 0.1468(5) 0.3086(6) 0.108(3) Uani 1 1 d . U . . .
H17 H 0.484878 0.122966 0.292216 0.129 Uiso 1 1 calc R U . . .
O2B O 1.0645(14) 0.5821(17) 0.3241(12) 0.188(5) Uani 0.5 1 d D U P A 1
C18 C 0.5278(5) 0.3383(5) 0.3181(5) 0.103(3) Uani 1 1 d . U . . .
H18 H 0.563889 0.346914 0.324796 0.124 Uiso 1 1 calc R U . . .
C19 C 0.8141(5) 0.2440(6) 0.4032(6) 0.119(3) Uani 1 1 d D U . . .
C20 C 0.4165(6) 0.1697(6) 0.2732(6) 0.110(3) Uani 1 1 d . U . . .
C2A C 0.7791(13) 0.5259(12) 0.3735(19) 0.154(5) Uani 0.637(10) 1 d D U P D 1
F53B F 0.8695(11) 0.6532(14) 0.3007(13) 0.210(8) Uani 0.374(6) 1 d D U P A 2
C21 C 0.5044(5) 0.3185(5) 0.3580(5) 0.103(3) Uani 1 1 d . U . . .
H21 H 0.522255 0.310857 0.397062 0.123 Uiso 1 1 calc R U . . .
O16 O 0.8504(5) 0.1552(5) 0.4476(6) 0.171(4) Uani 0.9 1 d D U P F 2
C22 C 0.3486(5) 0.3002(5) -0.0076(5) 0.104(3) Uani 1 1 d . U . . .
H22 H 0.312704 0.291075 -0.025010 0.125 Uiso 1 1 calc R U . . .
C23 C 0.5732(6) 0.2078(6) 0.2470(7) 0.118(3) Uani 1 1 d D U . . .
F22A F 0.5653(6) 0.4618(7) 0.3571(9) 0.177(5) Uani 0.637(10) 1 d . U P D 1
F16A F 0.5354(8) 0.3653(11) 0.5168(8) 0.164(6) Uani 0.576(15) 1 d . U P J 1
C24 C 0.3462(6) 0.3517(7) 0.4593(8) 0.146(3) Uani 1 1 d . U . . .
C25 C 0.6626(5) 0.5018(5) 0.1678(7) 0.117(3) Uani 1 1 d . U . . .
O4A O 1.0649(9) 0.4537(11) 0.3079(10) 0.189(5) Uani 0.626(6) 1 d D U P A 1
O3A O 1.0785(8) 0.5219(9) 0.2148(9) 0.172(5) Uani 0.626(6) 1 d D U P A 1
F33A F 0.7046(8) 0.1480(8) 0.2266(11) 0.171(6) Uani 0.598(12) 1 d . U P G 1
F29A F 0.6019(8) 0.3303(10) 0.0596(7) 0.147(5) Uani 0.566(18) 1 d . U P B 1
C26 C 0.7860(5) 0.2636(5) 0.2113(6) 0.117(3) Uani 1 1 d . U . . .
H26 H 0.801508 0.243343 0.186888 0.141 Uiso 1 1 calc R U . . .
C27 C 0.8560(5) 0.2605(6) 0.3787(6) 0.117(3) Uani 1 1 d . U . . .
C28 C 0.8248(5) 0.3513(6) 0.1793(6) 0.137(4) Uani 1 1 d D U . . .
C29 C 0.5342(6) 0.1319(7) 0.4054(7) 0.130(3) Uani 1 1 d . U . . .
F28A F 0.6189(10) 0.2379(10) 0.0603(9) 0.151(5) Uani 0.566(18) 1 d . U P B 1
F38A F 0.8123(7) 0.5160(8) 0.1119(9) 0.185(5) Uani 0.626(6) 1 d D U P A 1
F18A F 0.4895(9) 0.4105(10) 0.5638(11) 0.191(6) Uani 0.576(15) 1 d . U P J 1
C30 C 0.6349(7) 0.2864(8) 0.0875(7) 0.121(3) Uani 1 1 d . U . . .
C31 C 0.9039(5) 0.3348(5) 0.3461(6) 0.114(3) Uani 1 1 d . U . . .
C32 C 0.7921(5) 0.3217(6) 0.2161(6) 0.111(3) Uani 1 1 d . U . . .
C33 C 0.2188(6) 0.1753(7) 0.3324(7) 0.167(4) Uani 1 1 d D U . . .
C34 C 0.8641(4) 0.3196(5) 0.3700(5) 0.111(3) Uani 1 1 d . U . . .
H34 H 0.843012 0.347722 0.380175 0.134 Uiso 1 1 calc R U . . .
C35 C 0.6570(5) 0.5539(5) 0.2044(6) 0.141(4) Uani 1 1 d . U . . .
H35A H 0.676593 0.586006 0.195601 0.211 Uiso 1 1 calc R U . . .
H35B H 0.670930 0.544345 0.245176 0.211 Uiso 1 1 calc R U . . .
H35C H 0.619751 0.564081 0.195589 0.211 Uiso 1 1 calc R U . . .
C36 C 0.9561(5) 0.4161(6) 0.3235(7) 0.135(3) Uani 1 1 d . U . . .
H36 H 0.987531 0.395310 0.327708 0.162 Uiso 1 1 calc R U . . .
F24A F 0.6190(6) 0.4938(7) 0.4365(7) 0.181(5) Uani 0.637(10) 1 d . U P D 1
C37 C 0.8750(5) 0.4384(5) 0.3243(6) 0.131(3) Uani 1 1 d . U . . .
H37 H 0.840716 0.436878 0.328386 0.157 Uiso 1 1 calc R U . . .
N12 N 0.9905(5) 0.1157(5) 0.2945(6) 0.153(3) Uani 1 1 d . U . . .
F8A F 0.2211(10) 0.3038(12) 0.1663(10) 0.225(7) Uani 0.59(2) 1 d D U P K 1
C38 C 0.9350(5) 0.2928(5) 0.3310(6) 0.121(3) Uani 1 1 d . U . . .
H38 H 0.960514 0.303152 0.312689 0.145 Uiso 1 1 calc R U . . .
C39 C 0.9281(5) 0.2353(5) 0.3430(7) 0.127(3) Uani 1 1 d . U . . .
C40 C 0.7383(5) 0.2463(6) 0.4404(6) 0.124(3) Uani 1 1 d . U . . .
F48A F 1.1398(7) 0.5481(8) 0.1508(10) 0.210(6) Uani 0.626(6) 1 d D U P A 1
C41 C 0.9500(6) 0.1420(6) 0.3051(7) 0.141(3) Uani 1 1 d . U . . .
H41 H 0.915850 0.126044 0.296742 0.169 Uiso 1 1 calc R U . . .
C42 C 0.8891(5) 0.2193(6) 0.3667(6) 0.122(3) Uani 1 1 d . U . . .
H42 H 0.884756 0.180514 0.374788 0.146 Uiso 1 1 calc R U . . .
C43 C 0.7591(6) 0.1832(7) 0.4438(7) 0.140(3) Uani 1 1 d D U . . .
C44 C 0.7576(5) 0.2344(5) 0.2412(6) 0.116(3) Uani 1 1 d . U . . .
C45 C 0.8986(5) 0.4841(5) 0.3084(7) 0.134(3) Uani 1 1 d . U . . .
H45 H 0.882714 0.520395 0.299459 0.161 Uiso 1 1 calc R U . . .
F39A F 0.8580(9) 0.5798(7) 0.0917(9) 0.192(6) Uani 0.626(6) 1 d D U P A 1
F17A F 0.5073(9) 0.3100(9) 0.5746(8) 0.193(6) Uani 0.576(15) 1 d D U P J 1
C46 C 0.2626(6) 0.2142(7) 0.3215(7) 0.137(3) Uani 1 1 d . U . . .
C47 C 0.3947(6) 0.3642(6) 0.4990(6) 0.138(3) Uani 1 1 d . U . . .
H47 H 0.395654 0.386397 0.531733 0.166 Uiso 1 1 calc R U . . .
C48 C 0.2821(7) 0.2926(7) 0.2632(7) 0.144(3) Uani 1 1 d . U . . .
C49 C 0.2927(8) 0.3770(7) 0.4716(8) 0.187(5) Uani 1 1 d D U . . .
F40A F 0.9422(9) 0.3348(9) 0.0872(10) 0.210(7) Uani 0.626(6) 1 d . U P A 1
F42A F 0.9744(8) 0.3183(8) 0.1801(11) 0.185(5) Uani 0.626(6) 1 d . U P A 1
C50 C 1.0171(6) 0.2027(6) 0.3364(7) 0.152(4) Uani 1 1 d . U . . .
H50 H 1.038077 0.234656 0.352414 0.183 Uiso 1 1 calc R U . . .
F7A F 0.3029(8) 0.3301(11) 0.1771(9) 0.194(6) Uani 0.59(2) 1 d D U P K 1
C51 C 0.9186(7) 0.6695(9) 0.3358(10) 0.207(5) Uani 1 1 d D U . . .
F15A F 0.3030(9) 0.4253(10) 0.5023(14) 0.204(7) Uani 0.503(16) 1 d D U P H 1
F10A F 0.2074(9) 0.1328(9) 0.2908(10) 0.187(6) Uani 0.559(14) 1 d D U P I 1
F54B F 0.9191(14) 0.6537(15) 0.3918(10) 0.237(8) Uani 0.374(6) 1 d D U P A 2
F26A F 0.7601(6) 0.5740(6) 0.3914(8) 0.169(5) Uani 0.637(10) 1 d . U P D 1
C10A C 0.9623(15) 0.4153(13) 0.1514(15) 0.148(4) Uani 0.626(6) 1 d D U P A 1
C12B C 0.914(4) 0.503(4) 0.153(4) 0.152(3) Uani 0.3 1 d . U P A 2
F36A F 0.8716(6) 0.3698(10) 0.2142(7) 0.170(5) Uani 0.580(11) 1 d D U P E 1
C1A C 0.7217(5) 0.4829(5) 0.1848(6) 0.136(4) Uani 1 1 d . U . . .
H1AA H 0.725060 0.449022 0.162938 0.204 Uiso 1 1 calc R U . . .
H1AB H 0.733959 0.474336 0.225903 0.204 Uiso 1 1 calc R U . . .
H1AC H 0.743007 0.513686 0.176272 0.204 Uiso 1 1 calc R U . . .
F13A F 0.2605(9) 0.3963(12) 0.4172(10) 0.209(7) Uani 0.503(16) 1 d D U P H 1
F45A F 1.1351(8) 0.3854(10) 0.3936(9) 0.252(6) Uani 0.626(6) 1 d D U P A 1
C52 C 0.6573(6) 0.4656(6) 0.0642(6) 0.150(5) Uani 1 1 d . U . . .
H52A H 0.690525 0.481606 0.061743 0.225 Uiso 1 1 calc R U . . .
H52B H 0.632598 0.462168 0.025626 0.225 Uiso 1 1 calc R U . . .
H52C H 0.663774 0.428000 0.082127 0.225 Uiso 1 1 calc R U . . .
F44A F 1.0759(6) 0.3341(9) 0.3296(9) 0.226(6) Uani 0.626(6) 1 d D U P A 1
F41A F 1.0239(8) 0.3527(7) 0.1290(9) 0.182(5) Uani 0.626(6) 1 d . U P A 1
C13A C 0.8571(10) 0.5204(9) 0.0937(11) 0.167(4) Uani 0.626(6) 1 d D U P A 1
F43A F 1.1573(7) 0.3403(9) 0.3240(9) 0.234(7) Uani 0.626(6) 1 d D U P A 1
C53 C 0.2459(6) 0.2534(7) 0.2749(7) 0.148(4) Uani 1 1 d . U . . .
H53 H 0.210318 0.253332 0.251499 0.177 Uiso 1 1 calc R U . . .
C54 C 0.7415(5) 0.4728(6) 0.3657(7) 0.141(3) Uani 1 1 d D U . . .
C55 C 0.6788(5) 0.2524(6) 0.4137(6) 0.143(5) Uani 1 1 d . U . . .
H55A H 0.668615 0.237575 0.374483 0.215 Uiso 1 1 calc R U . . .
H55B H 0.669060 0.292618 0.413040 0.215 Uiso 1 1 calc R U . . .
H55C H 0.660635 0.231027 0.436561 0.215 Uiso 1 1 calc R U . . .
F52B F 0.9202(14) 0.7278(9) 0.3356(17) 0.234(8) Uani 0.374(6) 1 d D U P A 2
C56 C 1.0323(6) 0.1525(6) 0.3144(8) 0.158(4) Uani 1 1 d . U . . .
H56 H 1.067023 0.144916 0.313359 0.189 Uiso 1 1 calc R U . . .
C57 C 0.6597(6) 0.4337(7) 0.3792(7) 0.149(3) Uani 1 1 d D U . . .
F12A F 0.2389(7) 0.1398(11) 0.3797(10) 0.191(6) Uani 0.559(14) 1 d D U P I 1
F37A F 0.8391(8) 0.4993(8) 0.0383(9) 0.202(5) Uani 0.626(6) 1 d D U P A 1
C58 C 0.9664(7) 0.6368(8) 0.3304(9) 0.184(4) Uani 1 1 d D U . . .
C59 C 0.7578(6) 0.2775(8) 0.4983(6) 0.168(5) Uani 1 1 d . U . . .
H59A H 0.739593 0.262422 0.524614 0.252 Uiso 1 1 calc R U . . .
H59B H 0.750439 0.318154 0.492394 0.252 Uiso 1 1 calc R U . . .
H59C H 0.795712 0.271630 0.514606 0.252 Uiso 1 1 calc R U . . .
C60 C 0.6269(6) 0.5666(6) 0.0763(7) 0.162(5) Uani 1 1 d . U . . .
H60A H 0.606414 0.588581 0.096212 0.242 Uiso 1 1 calc R U . . .
H60B H 0.608256 0.565840 0.035113 0.242 Uiso 1 1 calc R U . . .
H60C H 0.661396 0.584364 0.082503 0.242 Uiso 1 1 calc R U . . .
F46A F 1.1406(9) 0.4641(10) 0.1446(11) 0.236(6) Uani 0.626(6) 1 d D U P A 1
C8A C 1.1171(8) 0.3712(10) 0.3353(10) 0.216(5) Uani 0.626(6) 1 d D U P A 1
C5B C 1.1312(18) 0.489(2) 0.254(2) 0.188(4) Uani 0.374(6) 1 d D U P A 2
C61 C 0.7003(6) 0.4741(6) 0.3901(7) 0.155(4) Uani 1 1 d . U . . .
H61 H 0.699749 0.504217 0.415700 0.186 Uiso 1 1 calc R U . . .
F49A F 1.1517(8) 0.6568(11) 0.3694(9) 0.234(6) Uani 0.626(6) 1 d D U P A 1
C11A C 0.9185(16) 0.4416(19) 0.1157(15) 0.146(4) Uani 0.626(6) 1 d . U P A 1
H11A H 0.899114 0.424221 0.080728 0.175 Uiso 0.626(6) 1 calc R U P A 1
F50A F 1.1423(9) 0.6112(11) 0.4459(10) 0.248(6) Uani 0.626(6) 1 d D U P A 1
C7A C 1.1038(12) 0.4259(13) 0.3012(14) 0.195(5) Uani 0.626(6) 1 d D U P A 1
C6A C 1.1334(12) 0.4405(13) 0.2612(13) 0.190(4) Uani 0.626(6) 1 d D U P A 1
H6A H 1.164419 0.420098 0.262224 0.228 Uiso 0.626(6) 1 calc R U P A 1
C62 C 0.7237(7) 0.1456(7) 0.3912(8) 0.184(6) Uani 1 1 d . U . . .
H62A H 0.714201 0.168460 0.356051 0.276 Uiso 1 1 calc R U . . .
H62B H 0.691697 0.133268 0.399648 0.276 Uiso 1 1 calc R U . . .
H62C H 0.743750 0.112255 0.385852 0.276 Uiso 1 1 calc R U . . .
F47A F 1.2063(7) 0.5042(9) 0.2189(10) 0.225(5) Uani 0.626(6) 1 d D U P A 1
F31A F 0.7705(10) 0.1451(7) 0.1946(10) 0.173(5) Uani 0.598(12) 1 d . U P G 1
F9A F 0.2580(10) 0.3861(8) 0.2270(11) 0.215(7) Uani 0.59(2) 1 d D U P K 1
C63 C 0.7680(7) 0.1494(7) 0.4997(7) 0.190(6) Uani 1 1 d . U . . .
H63A H 0.795602 0.121074 0.502621 0.286 Uiso 1 1 calc R U . . .
H63B H 0.735336 0.130303 0.499567 0.286 Uiso 1 1 calc R U . . .
H63C H 0.778808 0.175391 0.532437 0.286 Uiso 1 1 calc R U . . .
F51A F 1.1097(7) 0.7060(10) 0.4204(13) 0.253(6) Uani 0.626(6) 1 d D U P A 1
C64 C 0.4416(6) 0.3448(6) 0.4917(7) 0.130(3) Uani 1 1 d . U . . .
C65 C 0.4949(8) 0.3578(9) 0.5386(9) 0.164(4) Uani 1 1 d D U . . .
C9A C 0.9755(15) 0.3556(13) 0.1351(17) 0.161(4) Uani 0.626(6) 1 d D U P A 1
C1B C 0.6098(10) 0.4537(15) 0.3963(17) 0.164(5) Uani 0.637(10) 1 d D U P D 1
C66 C 0.2622(6) 0.3348(7) 0.2016(9) 0.187(5) Uani 1 1 d D U . . .
C3A C 1.1197(11) 0.6511(9) 0.4045(13) 0.222(5) Uani 0.626(6) 1 d D U P A 1
C67 C 0.7562(8) 0.1694(7) 0.2372(10) 0.145(4) Uani 1 1 d . U . . .
F31B F 0.8053(10) 0.1460(9) 0.2375(15) 0.164(7) Uani 0.402(12) 1 d . U P G 2
F33B F 0.7288(15) 0.1385(11) 0.2589(14) 0.164(7) Uani 0.402(12) 1 d . U P G 2
F32B F 0.7278(13) 0.1571(10) 0.1733(13) 0.171(7) Uani 0.402(12) 1 d . U P G 2
F34B F 0.8728(7) 0.3275(10) 0.1885(12) 0.156(6) Uani 0.420(11) 1 d D U P E 2
F35B F 0.7889(13) 0.3691(11) 0.1302(11) 0.157(6) Uani 0.420(11) 1 d D U P E 2
F36B F 0.8406(9) 0.4056(7) 0.1981(10) 0.138(5) Uani 0.420(11) 1 d D U P E 2
F25B F 0.6526(11) 0.2318(11) 0.0773(11) 0.138(6) Uani 0.434(18) 1 d . U P B 2
F26B F 0.5835(10) 0.2888(15) 0.0530(9) 0.149(6) Uani 0.434(18) 1 d . U P B 2
F27B F 0.6616(13) 0.3197(13) 0.0686(13) 0.143(6) Uani 0.434(18) 1 d . U P B 2
F7B F 0.2799(14) 0.2991(14) 0.1668(12) 0.212(8) Uani 0.41(2) 1 d D U P K 2
F8B F 0.2083(7) 0.3354(14) 0.1917(15) 0.204(8) Uani 0.41(2) 1 d D U P K 2
F9B F 0.2860(13) 0.3869(10) 0.2122(15) 0.207(8) Uani 0.41(2) 1 d D U P K 2
F10B F 0.1691(8) 0.1907(14) 0.2978(12) 0.180(7) Uani 0.441(14) 1 d D U P I 2
F12B F 0.2156(9) 0.1891(13) 0.3870(9) 0.178(6) Uani 0.441(14) 1 d D U P I 2
F11B F 0.2299(11) 0.1195(8) 0.3273(16) 0.186(7) Uani 0.441(14) 1 d D U P I 2
F13B F 0.2817(12) 0.4255(10) 0.4391(14) 0.229(7) Uani 0.497(16) 1 d D U P H 2
F14B F 0.2524(8) 0.3385(11) 0.4561(14) 0.190(7) Uani 0.497(16) 1 d D U P H 2
F15B F 0.3063(8) 0.3817(14) 0.5322(9) 0.201(7) Uani 0.497(16) 1 d D U P H 2
F17B F 0.5333(12) 0.3317(15) 0.5482(15) 0.186(7) Uani 0.424(15) 1 d . U P J 2
F16B F 0.5161(11) 0.4081(15) 0.5077(13) 0.188(7) Uani 0.424(15) 1 d . U P J 2
F18B F 0.4934(12) 0.3767(15) 0.5891(12) 0.174(7) Uani 0.424(15) 1 d . U P J 2
C1C C 0.6335(14) 0.4227(14) 0.4290(11) 0.163(5) Uani 0.363(10) 1 d D U P D 2
F20B F 0.6179(12) 0.3688(12) 0.4403(13) 0.164(7) Uani 0.363(10) 1 d D U P D 2
F19B F 0.5843(13) 0.4466(18) 0.4032(19) 0.175(6) Uani 0.363(10) 1 d D U P D 2
F21B F 0.6495(11) 0.4489(14) 0.4822(13) 0.187(6) Uani 0.363(10) 1 d D U P D 2
C2B C 0.7919(17) 0.504(3) 0.405(2) 0.157(5) Uani 0.363(10) 1 d D U P D 2
F28B F 0.8377(13) 0.4755(14) 0.4311(15) 0.178(8) Uani 0.363(10) 1 d . U P D 2
F29B F 0.8095(16) 0.5330(17) 0.361(2) 0.167(6) Uani 0.363(10) 1 d . U P D 2
F30B F 0.7838(11) 0.5454(13) 0.4351(14) 0.170(6) Uani 0.363(10) 1 d . U P D 2
C4A C 1.1529(9) 0.5032(12) 0.1886(11) 0.201(5) Uani 0.626(6) 1 d D U P A 1
Dy3B Dy 1.0153(4) 0.5210(5) 0.2776(5) 0.140(3) Uani 0.374(6) 1 d . U P A 2
O6B O 0.9351(14) 0.5226(15) 0.1987(14) 0.129(4) Uani 0.374(6) 1 d . U P A 2
O5B O 1.0057(16) 0.4385(17) 0.2263(15) 0.150(5) Uani 0.374(6) 1 d . U P A 2
F53A F 0.8822(8) 0.6378(7) 0.3388(9) 0.207(6) Uani 0.626(6) 1 d D U P A 1
O4B O 1.0664(17) 0.4582(19) 0.3374(18) 0.194(5) Uani 0.374(6) 1 d D U P A 2
O3B O 1.0923(14) 0.5187(16) 0.2549(17) 0.182(5) Uani 0.374(6) 1 d D U P A 2
F41B F 0.8308(12) 0.5377(12) 0.1398(10) 0.183(6) Uani 0.374(6) 1 d D U P A 2
F47B F 1.1684(12) 0.5433(10) 0.1955(14) 0.205(6) Uani 0.374(6) 1 d D U P A 2
F42B F 0.8635(15) 0.5618(12) 0.0688(13) 0.186(7) Uani 0.374(6) 1 d D U P A 2
F38B F 0.9619(15) 0.3236(14) 0.1256(19) 0.172(6) Uani 0.374(6) 1 d D U P A 2
F39B F 0.9972(13) 0.3204(14) 0.2176(14) 0.178(7) Uani 0.374(6) 1 d D U P A 2
F54A F 0.9336(8) 0.7091(9) 0.3818(7) 0.229(6) Uani 0.626(6) 1 d D U P A 1
C10B C 0.978(3) 0.416(2) 0.177(3) 0.150(4) Uani 0.374(6) 1 d D U P A 2
C12A C 0.9031(14) 0.4937(15) 0.1318(13) 0.143(3) Uani 0.7 1 d . U P A 1
F45B F 1.1398(14) 0.3979(17) 0.4366(15) 0.270(10) Uani 0.374(6) 1 d D U P A 2
F44B F 1.0772(11) 0.3492(15) 0.3733(15) 0.227(7) Uani 0.374(6) 1 d D U P A 2
F37B F 1.0429(13) 0.3467(12) 0.1721(14) 0.171(6) Uani 0.374(6) 1 d . U P A 2
C13B C 0.8572(12) 0.5160(12) 0.1026(12) 0.165(4) Uani 0.374(6) 1 d D U P A 2
F43B F 1.1597(12) 0.3452(17) 0.3701(15) 0.238(8) Uani 0.374(6) 1 d D U P A 2
F52A F 0.9048(7) 0.7052(7) 0.2863(7) 0.215(6) Uani 0.626(6) 1 d D U P A 1
F40B F 0.8214(13) 0.4795(10) 0.0656(12) 0.189(7) Uani 0.374(6) 1 d D U P A 2
F46B F 1.1784(12) 0.4515(11) 0.1794(13) 0.211(6) Uani 0.374(6) 1 d D U P A 2
C8B C 1.1214(13) 0.3815(15) 0.3786(15) 0.225(6) Uani 0.374(6) 1 d D U P A 2
F49B F 1.1631(13) 0.6098(13) 0.4027(19) 0.237(7) Uani 0.374(6) 1 d D U P A 2
C11B C 0.928(3) 0.440(3) 0.135(3) 0.148(4) Uani 0.374(6) 1 d . U P A 2
H11B H 0.907024 0.419925 0.101852 0.178 Uiso 0.374(6) 1 calc R U P A 2
F50B F 1.1277(15) 0.6941(14) 0.3718(15) 0.229(7) Uani 0.374(6) 1 d D U P A 2
C68 C 1.0194(8) 0.6546(9) 0.3615(9) 0.202(4) Uani 1 1 d D U . . .
H68 H 1.024548 0.683663 0.389617 0.242 Uiso 0.5 1 calc R U P L 1
H68A H 1.025404 0.693390 0.372100 0.242 Uiso 0.5 1 calc R U P M 2
C7B C 1.103(2) 0.427(2) 0.333(2) 0.205(5) Uani 0.374(6) 1 d D U P A 2
C6B C 1.136(2) 0.443(2) 0.296(2) 0.194(5) Uani 0.374(6) 1 d D U P A 2
H6B H 1.166430 0.420441 0.301554 0.232 Uiso 0.374(6) 1 calc R U P A 2
C69B C 1.0641(17) 0.6288(16) 0.350(2) 0.202(4) Uani 0.5 1 d D U P A 1
F48B F 1.2130(13) 0.4871(15) 0.2669(12) 0.263(9) Uani 0.374(6) 1 d D U P A 2
F51B F 1.1245(14) 0.6601(19) 0.4562(13) 0.233(7) Uani 0.374(6) 1 d D U P A 2
C9B C 0.995(2) 0.3550(18) 0.1705(16) 0.158(4) Uani 0.374(6) 1 d D U P A 2
C3B C 1.1208(12) 0.6447(12) 0.4001(13) 0.221(5) Uani 0.374(6) 1 d D U P A 2
C5A C 1.1152(11) 0.4869(13) 0.2193(14) 0.186(4) Uani 0.626(6) 1 d D U P A 1
C4B C 1.1683(11) 0.4891(12) 0.2190(13) 0.202(5) Uani 0.374(6) 1 d D U P A 2
F24B F 0.6059(10) 0.1640(12) 0.2748(16) 0.140(6) Uani 0.305(11) 1 d D U P C 2
F23B F 0.5520(13) 0.2231(12) 0.2883(14) 0.130(6) Uani 0.305(11) 1 d D U P C 2
F22B F 0.5428(13) 0.1739(14) 0.2046(13) 0.141(6) Uani 0.305(11) 1 d D U P C 2
O16A O 0.833(3) 0.141(2) 0.413(5) 0.145(8) Uani 0.1 1 d D U P F 1
N10A N 0.801(3) 0.1831(7) 0.412(4) 0.135(4) Uani 0.1 1 d D U P F 1
O2A O 1.0706(15) 0.5777(16) 0.3464(14) 0.190(5) Uani 0.5 1 d . U P A 2
C69A C 1.0629(19) 0.616(2) 0.377(2) 0.204(4) Uani 0.5 1 d . U P A 2

loop_
_atom_site_aniso_label
_atom_site_aniso_U_11
_atom_site_aniso_U_22
_atom_site_aniso_U_33
_atom_site_aniso_U_23
_atom_site_aniso_U_13
_atom_site_aniso_U_12
Dy1 0.0703(4) 0.0723(4) 0.0935(5) -0.0085(3) 0.0431(4) -0.0026(3)
Dy2 0.0766(5) 0.0982(5) 0.0782(5) -0.0038(4) 0.0364(4) -0.0087(4)
Dy3A 0.077(2) 0.0825(17) 0.176(3) 0.0138(18) 0.0537(19) -0.0019(13)
O7 0.095(5) 0.092(5) 0.116(6) -0.001(4) 0.050(4) -0.003(4)
O17 0.091(5) 0.101(5) 0.091(5) -0.003(4) 0.039(4) -0.008(4)
O18 0.098(5) 0.090(5) 0.125(6) 0.002(4) 0.050(4) 0.011(4)
O3 0.089(4) 0.116(5) 0.104(5) 0.000(4) 0.044(4) -0.007(4)
O4 0.106(5) 0.116(5) 0.103(5) -0.017(4) 0.051(4) -0.014(4)
O5 0.102(5) 0.120(5) 0.104(5) -0.014(4) 0.051(4) -0.008(4)
O6 0.099(5) 0.136(6) 0.124(6) 0.019(5) 0.042(5) 0.002(5)
O8 0.101(5) 0.086(5) 0.136(6) 0.011(4) 0.061(5) 0.011(4)
O9 0.102(5) 0.113(5) 0.161(7) -0.046(5) 0.074(5) -0.012(4)
O10 0.105(5) 0.120(6) 0.112(5) -0.006(4) 0.040(4) -0.017(4)
O11 0.088(5) 0.145(6) 0.120(6) -0.007(5) 0.041(5) -0.025(5)
O12 0.110(5) 0.143(6) 0.147(7) -0.032(5) 0.054(5) 0.005(5)
O13 0.087(4) 0.097(5) 0.129(6) -0.005(4) 0.054(4) 0.002(4)
F2 0.166(7) 0.231(8) 0.109(6) -0.037(5) 0.040(5) -0.081(6)
N1 0.098(6) 0.106(5) 0.104(6) 0.006(5) 0.056(5) 0.004(5)
N2 0.088(5) 0.106(5) 0.089(5) 0.001(4) 0.044(4) -0.003(4)
F5 0.136(6) 0.175(7) 0.166(7) 0.043(6) 0.065(5) 0.030(5)
F6 0.108(5) 0.216(8) 0.172(7) 0.016(6) 0.037(5) -0.026(6)
N3 0.088(5) 0.113(5) 0.085(5) -0.004(5) 0.034(5) -0.012(5)
F3 0.238(9) 0.188(8) 0.105(6) -0.006(5) 0.067(6) -0.063(7)
O14 0.098(5) 0.135(6) 0.154(6) -0.051(5) 0.073(5) -0.021(4)
N4 0.103(5) 0.080(5) 0.140(6) 0.018(5) 0.070(5) 0.017(4)
O6A 0.119(6) 0.129(6) 0.153(7) -0.002(6) 0.071(6) -0.006(6)
N5 0.094(5) 0.103(5) 0.095(5) 0.008(4) 0.048(4) 0.003(4)
F1 0.224(9) 0.209(9) 0.122(6) -0.052(6) 0.053(6) 0.023(7)
C14 0.089(5) 0.094(5) 0.092(6) 0.006(5) 0.045(5) 0.007(5)
N6 0.089(5) 0.094(5) 0.196(6) -0.003(5) 0.064(5) -0.007(4)
C1 0.092(5) 0.088(5) 0.105(6) 0.017(5) 0.052(5) 0.012(5)
F30A 0.119(10) 0.174(11) 0.113(10) 0.001(9) 0.062(8) 0.013(8)
F21A 0.156(10) 0.160(10) 0.113(8) 0.034(7) 0.035(7) -0.044(8)
F25A 0.145(11) 0.131(9) 0.212(14) -0.044(10) 0.070(10) -0.051(8)
F23A 0.150(9) 0.192(11) 0.190(9) -0.072(10) 0.114(8) -0.013(9)
C2 0.089(6) 0.091(6) 0.090(6) 0.006(5) 0.042(5) 0.009(5)
F35A 0.155(10) 0.157(11) 0.171(10) 0.012(9) 0.088(8) -0.011(9)
C3 0.088(5) 0.092(6) 0.096(6) 0.005(5) 0.045(5) 0.008(5)
F20A 0.097(7) 0.128(7) 0.173(9) 0.034(7) 0.050(6) -0.018(6)
F27A 0.142(9) 0.142(10) 0.222(12) -0.055(10) 0.061(9) -0.044(9)
N7 0.108(5) 0.104(5) 0.229(7) 0.012(6) 0.086(5) 0.011(5)
N8 0.123(6) 0.107(6) 0.159(7) 0.049(5) 0.057(6) 0.017(5)
C4 0.090(5) 0.095(5) 0.089(6) 0.005(5) 0.045(5) 0.007(4)
O1 0.128(6) 0.113(6) 0.243(9) -0.030(6) 0.084(6) -0.023(5)
C5 0.105(6) 0.113(6) 0.101(6) -0.003(6) 0.040(5) -0.022(5)
N9 0.103(5) 0.130(6) 0.116(5) 0.013(5) 0.055(5) -0.013(5)
C6 0.097(6) 0.122(6) 0.112(6) -0.001(5) 0.060(5) -0.009(5)
C7 0.148(7) 0.156(8) 0.115(7) -0.020(7) 0.064(7) -0.032(7)
C8 0.104(6) 0.101(6) 0.096(6) 0.009(5) 0.052(5) 0.008(5)
F34A 0.142(9) 0.156(9) 0.147(9) -0.012(7) 0.097(7) 0.004(7)
C9 0.105(5) 0.081(5) 0.134(6) 0.033(5) 0.060(5) 0.018(5)
C10 0.096(6) 0.108(6) 0.100(6) -0.001(5) 0.039(5) -0.006(5)
C11 0.101(6) 0.103(6) 0.103(7) 0.007(5) 0.054(5) 0.009(5)
O5A 0.149(7) 0.138(6) 0.178(8) -0.014(7) 0.082(7) 0.013(5)
N10 0.123(6) 0.155(7) 0.146(7) 0.033(6) 0.066(6) 0.015(6)
C12 0.089(6) 0.110(6) 0.089(6) -0.001(5) 0.038(5) -0.007(5)
F19A 0.153(10) 0.113(7) 0.167(10) 0.012(7) 0.058(8) -0.019(7)
F32A 0.160(10) 0.087(7) 0.205(13) 0.024(8) 0.022(9) 0.022(7)
C13 0.098(5) 0.113(6) 0.100(6) 0.000(5) 0.044(5) -0.014(5)
N11 0.090(5) 0.097(6) 0.231(8) -0.002(6) 0.072(6) -0.010(5)
C15 0.102(6) 0.113(6) 0.104(6) -0.004(5) 0.052(6) 0.001(6)
F14A 0.152(12) 0.232(13) 0.254(16) -0.053(12) 0.092(11) 0.007(11)
O15 0.169(9) 0.137(7) 0.188(9) 0.056(7) 0.060(7) 0.000(7)
F11A 0.121(9) 0.225(11) 0.206(14) -0.015(13) 0.073(10) -0.035(9)
C16 0.122(6) 0.103(6) 0.173(7) 0.036(6) 0.079(6) 0.007(5)
F4 0.205(8) 0.240(9) 0.174(8) -0.029(7) 0.062(7) 0.103(7)
C17 0.107(6) 0.124(7) 0.110(7) -0.014(6) 0.061(6) -0.020(6)
O2B 0.188(5) 0.188(5) 0.189(5) -0.0002(11) 0.0562(17) -0.0005(11)
C18 0.095(6) 0.126(6) 0.097(7) -0.003(6) 0.041(5) -0.014(5)
C19 0.109(5) 0.132(6) 0.136(6) 0.020(5) 0.066(5) 0.006(5)
C20 0.117(6) 0.125(6) 0.104(6) -0.014(5) 0.058(5) -0.028(6)
C2A 0.135(8) 0.136(8) 0.208(10) -0.065(8) 0.079(8) -0.028(7)
F53B 0.180(13) 0.179(13) 0.279(16) -0.055(14) 0.082(14) 0.009(11)
C21 0.095(6) 0.131(6) 0.088(6) -0.004(5) 0.035(5) -0.016(6)
O16 0.156(9) 0.188(9) 0.184(10) 0.062(7) 0.073(8) 0.030(7)
C22 0.106(6) 0.114(6) 0.104(7) 0.000(6) 0.049(6) -0.005(5)
C23 0.120(7) 0.119(7) 0.121(7) 0.004(6) 0.045(6) -0.018(6)
F22A 0.122(9) 0.200(11) 0.230(13) -0.060(11) 0.084(9) 0.002(8)
F16A 0.135(10) 0.209(14) 0.143(11) -0.012(11) 0.031(9) -0.027(10)
C24 0.116(6) 0.159(7) 0.175(8) -0.041(6) 0.062(6) 0.011(6)
C25 0.107(6) 0.090(5) 0.178(7) 0.021(6) 0.079(6) 0.010(5)
O4A 0.151(6) 0.189(6) 0.242(9) 0.019(7) 0.082(6) 0.008(5)
O3A 0.129(8) 0.155(8) 0.270(11) 0.025(9) 0.117(9) 0.003(7)
F33A 0.169(12) 0.106(8) 0.211(14) -0.022(10) 0.014(10) 0.014(9)
F29A 0.162(11) 0.178(12) 0.105(8) 0.019(9) 0.044(8) 0.027(10)
C26 0.120(6) 0.103(6) 0.149(7) -0.008(6) 0.071(6) 0.016(6)
C27 0.097(5) 0.113(6) 0.159(6) 0.005(6) 0.064(5) 0.005(5)
C28 0.125(7) 0.146(8) 0.161(8) -0.001(7) 0.072(6) -0.002(7)
C29 0.115(7) 0.161(8) 0.134(8) 0.000(7) 0.065(6) 0.020(7)
F28A 0.165(12) 0.160(10) 0.122(10) -0.031(9) 0.035(10) -0.016(11)
F38A 0.149(9) 0.186(10) 0.229(11) -0.012(9) 0.069(8) -0.021(8)
F18A 0.167(10) 0.208(13) 0.177(13) -0.085(11) 0.016(10) -0.008(11)
C30 0.124(7) 0.142(7) 0.107(7) 0.005(6) 0.048(6) -0.011(7)
C31 0.088(5) 0.094(6) 0.173(7) 0.000(6) 0.059(5) 0.002(5)
C32 0.105(5) 0.110(6) 0.140(6) -0.005(6) 0.072(5) 0.008(5)
C33 0.120(7) 0.192(8) 0.184(10) 0.002(8) 0.037(8) -0.033(7)
C34 0.088(6) 0.100(6) 0.158(7) 0.001(6) 0.054(5) 0.001(5)
C35 0.127(9) 0.089(8) 0.222(13) -0.004(9) 0.076(9) 0.001(7)
C36 0.093(6) 0.105(6) 0.217(8) -0.005(7) 0.064(6) -0.010(6)
F24A 0.170(9) 0.200(10) 0.218(11) -0.106(9) 0.125(8) -0.021(8)
C37 0.094(6) 0.102(7) 0.216(8) -0.006(7) 0.074(6) 0.002(6)
N12 0.121(7) 0.105(6) 0.257(9) 0.005(6) 0.094(7) 0.013(5)
F8A 0.167(11) 0.254(14) 0.205(13) 0.049(11) -0.017(11) -0.002(12)
C38 0.100(6) 0.101(6) 0.183(7) 0.002(6) 0.073(6) 0.002(6)
C39 0.099(6) 0.103(6) 0.200(7) 0.006(6) 0.078(5) 0.011(5)
C40 0.112(6) 0.157(7) 0.118(6) 0.023(6) 0.059(5) -0.007(6)
F48A 0.170(11) 0.207(10) 0.287(14) 0.040(11) 0.119(10) 0.024(10)
C41 0.113(7) 0.098(7) 0.240(9) 0.006(7) 0.095(7) 0.013(6)
C42 0.096(6) 0.106(6) 0.183(8) 0.011(6) 0.071(6) 0.006(5)
C43 0.132(6) 0.163(7) 0.141(7) 0.032(6) 0.065(6) 0.000(6)
C44 0.119(6) 0.095(6) 0.150(7) -0.013(6) 0.064(5) 0.024(5)
C45 0.091(6) 0.094(6) 0.232(8) -0.005(7) 0.070(6) 0.000(6)
F39A 0.202(9) 0.146(9) 0.220(11) -0.007(9) 0.051(9) -0.012(9)
F17A 0.171(11) 0.231(14) 0.154(12) 0.000(11) 0.013(10) 0.003(11)
C46 0.097(6) 0.166(7) 0.149(8) 0.002(6) 0.036(6) -0.027(6)
C47 0.117(7) 0.158(7) 0.149(8) -0.044(6) 0.055(6) 0.003(7)
C48 0.111(6) 0.161(7) 0.152(7) 0.022(6) 0.028(6) 0.002(6)
C49 0.147(8) 0.193(9) 0.225(11) -0.051(8) 0.061(8) 0.007(8)
F40A 0.215(13) 0.164(11) 0.240(15) -0.061(12) 0.049(12) 0.030(10)
F42A 0.197(11) 0.133(8) 0.218(12) -0.024(11) 0.052(10) 0.022(8)
C50 0.116(7) 0.111(7) 0.247(9) 0.007(7) 0.080(7) 0.016(6)
F7A 0.175(12) 0.211(13) 0.175(11) 0.070(10) 0.022(10) -0.029(10)
C51 0.187(9) 0.171(9) 0.266(11) -0.049(9) 0.075(9) -0.009(8)
F15A 0.172(11) 0.183(13) 0.262(15) -0.084(12) 0.071(12) 0.049(11)
F10A 0.147(11) 0.176(11) 0.217(14) 0.012(11) 0.023(11) -0.027(9)
F54B 0.219(14) 0.214(14) 0.283(16) -0.040(14) 0.080(14) -0.008(13)
F26A 0.152(9) 0.137(9) 0.238(12) -0.070(9) 0.087(9) -0.018(7)
C10A 0.150(7) 0.139(6) 0.178(8) -0.012(6) 0.082(6) 0.007(5)
C12B 0.151(3) 0.151(3) 0.153(3) -0.0004(11) 0.0465(14) -0.0003(11)
F36A 0.130(9) 0.207(13) 0.190(11) 0.000(10) 0.070(9) -0.036(9)
C1A 0.111(9) 0.118(9) 0.206(12) 0.039(8) 0.088(9) 0.010(7)
F13A 0.138(12) 0.194(13) 0.282(15) -0.068(12) 0.044(11) 0.024(11)
F45A 0.205(9) 0.243(10) 0.303(13) 0.019(11) 0.068(11) 0.037(9)
C52 0.153(10) 0.150(11) 0.186(12) 0.023(9) 0.108(9) 0.006(9)
F44A 0.173(10) 0.206(11) 0.301(14) 0.069(12) 0.073(11) 0.009(9)
F41A 0.180(10) 0.163(8) 0.226(12) -0.041(10) 0.094(10) 0.037(8)
C13A 0.164(6) 0.158(6) 0.182(7) -0.009(6) 0.058(6) -0.015(6)
F43A 0.187(11) 0.227(12) 0.303(16) 0.045(14) 0.095(13) 0.060(10)
C53 0.102(7) 0.171(8) 0.160(8) 0.013(7) 0.025(7) -0.011(7)
C54 0.120(6) 0.135(6) 0.194(7) -0.065(6) 0.086(6) -0.025(5)
C55 0.095(8) 0.192(12) 0.150(11) 0.052(9) 0.047(8) -0.019(8)
F52B 0.223(13) 0.174(13) 0.292(17) -0.039(14) 0.057(15) -0.003(12)
C56 0.121(7) 0.116(7) 0.257(9) 0.012(7) 0.088(7) 0.016(6)
C57 0.121(6) 0.166(7) 0.191(7) -0.072(6) 0.094(6) -0.028(6)
F12A 0.134(10) 0.204(12) 0.226(13) 0.034(12) 0.038(11) -0.056(10)
F37A 0.200(10) 0.188(10) 0.208(10) -0.031(9) 0.045(9) -0.023(9)
C58 0.156(7) 0.154(8) 0.250(9) -0.036(7) 0.075(7) -0.021(7)
C59 0.170(12) 0.227(14) 0.115(11) -0.012(10) 0.056(9) -0.037(11)
C60 0.168(11) 0.119(9) 0.207(13) 0.060(9) 0.070(10) -0.013(9)
F46A 0.205(11) 0.224(10) 0.298(13) 0.000(11) 0.105(10) -0.006(10)
C8A 0.168(7) 0.211(8) 0.276(10) 0.026(9) 0.077(9) 0.024(7)
C5B 0.140(7) 0.182(7) 0.276(10) 0.023(8) 0.111(8) 0.005(6)
C61 0.131(7) 0.160(8) 0.203(8) -0.081(7) 0.093(6) -0.029(6)
F49A 0.170(10) 0.244(12) 0.290(12) -0.010(11) 0.073(9) -0.042(10)
C11A 0.145(6) 0.142(6) 0.168(7) -0.006(6) 0.073(6) -0.003(5)
F50A 0.190(10) 0.253(12) 0.267(12) 0.004(11) 0.015(10) -0.025(10)
C7A 0.152(6) 0.194(7) 0.257(9) 0.024(7) 0.089(7) 0.012(6)
C6A 0.141(7) 0.189(7) 0.269(10) 0.027(8) 0.106(8) 0.008(7)
C62 0.185(13) 0.200(13) 0.185(13) 0.006(11) 0.082(11) -0.062(11)
F47A 0.151(9) 0.246(11) 0.308(13) 0.053(11) 0.115(10) -0.008(9)
F31A 0.191(13) 0.128(8) 0.207(13) -0.034(10) 0.071(11) 0.034(10)
F9A 0.169(12) 0.213(12) 0.244(13) 0.054(11) 0.032(11) 0.009(11)
C63 0.198(13) 0.206(14) 0.183(13) 0.074(11) 0.080(11) 0.005(11)
F51A 0.203(10) 0.232(11) 0.297(12) -0.040(11) 0.033(11) -0.028(10)
C64 0.118(6) 0.146(7) 0.129(7) -0.031(6) 0.043(6) -0.010(6)
C65 0.143(7) 0.188(9) 0.152(9) -0.037(8) 0.029(7) -0.008(8)
C9A 0.164(8) 0.144(7) 0.192(9) -0.021(8) 0.080(7) 0.017(7)
C1B 0.137(8) 0.182(9) 0.204(9) -0.079(8) 0.098(8) -0.024(8)
C66 0.146(8) 0.204(9) 0.188(9) 0.030(8) 0.018(8) 0.001(9)
C3A 0.188(7) 0.218(8) 0.249(8) -0.013(7) 0.048(7) -0.025(7)
C67 0.147(8) 0.109(7) 0.187(9) -0.018(7) 0.063(7) 0.023(7)
F31B 0.148(12) 0.113(9) 0.210(15) -0.019(11) 0.021(11) 0.048(10)
F33B 0.183(14) 0.098(10) 0.207(15) -0.001(11) 0.050(12) 0.017(11)
F32B 0.173(13) 0.117(10) 0.207(14) -0.023(11) 0.031(12) 0.013(11)
F34B 0.130(10) 0.172(12) 0.199(13) 0.003(11) 0.097(9) 0.003(10)
F35B 0.167(11) 0.150(12) 0.168(11) 0.000(10) 0.071(9) -0.025(10)
F36B 0.123(10) 0.158(11) 0.166(10) 0.015(10) 0.093(8) -0.017(9)
F25B 0.147(13) 0.161(11) 0.112(11) -0.024(9) 0.048(10) 0.012(11)
F26B 0.148(12) 0.187(13) 0.112(10) 0.000(11) 0.040(9) -0.003(11)
F27B 0.150(13) 0.173(13) 0.116(10) 0.026(10) 0.056(11) -0.011(11)
F7B 0.180(13) 0.238(15) 0.189(13) 0.053(13) 0.010(13) -0.005(13)
F8B 0.145(12) 0.221(14) 0.208(14) 0.047(12) -0.004(11) 0.034(12)
F9B 0.175(14) 0.218(13) 0.217(14) 0.062(12) 0.040(12) -0.003(12)
F10B 0.115(10) 0.213(12) 0.214(15) -0.022(13) 0.052(11) -0.024(10)
F12B 0.130(11) 0.215(13) 0.209(13) -0.003(12) 0.081(10) -0.047(11)
F11B 0.143(12) 0.183(12) 0.219(15) 0.011(13) 0.033(13) -0.043(11)
F13B 0.177(13) 0.196(13) 0.295(15) -0.069(13) 0.044(13) 0.042(11)
F14B 0.118(11) 0.222(12) 0.241(16) -0.047(12) 0.072(11) 0.007(10)
F15B 0.152(10) 0.221(14) 0.246(14) -0.069(12) 0.082(11) 0.024(12)
F17B 0.153(10) 0.214(13) 0.168(12) -0.021(11) 0.012(10) -0.005(11)
F16B 0.160(11) 0.210(14) 0.176(12) -0.026(12) 0.023(10) -0.021(11)
F18B 0.164(10) 0.209(14) 0.133(12) -0.033(11) 0.019(10) -0.011(12)
C1C 0.139(8) 0.184(9) 0.199(9) -0.080(8) 0.103(8) -0.024(8)
F20B 0.152(13) 0.205(16) 0.180(13) -0.076(14) 0.118(10) -0.014(13)
F19B 0.146(10) 0.200(12) 0.213(12) -0.082(11) 0.105(10) -0.017(10)
F21B 0.167(12) 0.216(14) 0.208(13) -0.088(11) 0.102(11) -0.024(11)
C2B 0.136(8) 0.140(8) 0.212(10) -0.064(8) 0.079(8) -0.028(8)
F28B 0.147(14) 0.156(15) 0.236(16) -0.050(14) 0.063(13) -0.053(13)
F29B 0.148(11) 0.141(10) 0.221(13) -0.060(11) 0.069(11) -0.034(10)
F30B 0.153(11) 0.150(12) 0.219(13) -0.074(11) 0.073(11) -0.033(10)
C4A 0.152(8) 0.196(8) 0.285(11) 0.023(9) 0.110(8) 0.006(7)
Dy3B 0.082(4) 0.083(2) 0.272(9) 0.025(5) 0.075(5) -0.007(3)
O6B 0.118(6) 0.121(6) 0.164(6) 0.000(6) 0.064(6) -0.004(5)
O5B 0.150(8) 0.141(7) 0.179(10) -0.013(8) 0.080(8) 0.009(7)
F53A 0.167(11) 0.195(12) 0.277(15) -0.062(12) 0.092(11) -0.017(10)
O4B 0.158(7) 0.193(7) 0.242(9) 0.016(7) 0.077(7) 0.008(6)
O3B 0.136(8) 0.165(8) 0.280(12) 0.019(10) 0.115(9) 0.004(7)
F41B 0.171(11) 0.174(11) 0.205(12) -0.036(10) 0.055(10) -0.014(10)
F47B 0.152(12) 0.204(12) 0.297(14) 0.034(13) 0.123(11) 0.005(11)
F42B 0.200(11) 0.159(11) 0.197(12) -0.007(10) 0.055(11) -0.023(10)
F38B 0.187(11) 0.139(10) 0.201(13) -0.030(12) 0.075(11) 0.025(10)
F39B 0.194(14) 0.132(11) 0.209(15) -0.020(13) 0.062(12) 0.020(11)
F54A 0.230(12) 0.172(11) 0.275(14) -0.072(11) 0.062(12) -0.011(11)
C10B 0.152(6) 0.141(6) 0.178(8) -0.013(7) 0.080(6) 0.007(5)
C12A 0.138(5) 0.140(5) 0.165(6) -0.004(5) 0.068(5) -0.005(5)
F45B 0.234(14) 0.257(15) 0.303(18) 0.011(17) 0.054(17) 0.034(14)
F44B 0.176(11) 0.208(12) 0.292(15) 0.027(13) 0.060(13) 0.014(10)
F37B 0.178(11) 0.144(9) 0.206(13) -0.022(11) 0.079(11) 0.031(9)
C13B 0.160(6) 0.156(6) 0.181(7) -0.008(6) 0.054(6) -0.010(5)
F43B 0.193(11) 0.226(12) 0.300(15) 0.014(14) 0.079(13) 0.053(10)
F52A 0.194(11) 0.158(11) 0.288(15) -0.054(11) 0.065(12) 0.011(9)
F40B 0.184(11) 0.178(11) 0.201(12) -0.018(10) 0.049(10) -0.038(10)
F46B 0.163(12) 0.205(12) 0.295(14) -0.001(12) 0.114(11) 0.028(11)
C8B 0.178(8) 0.217(8) 0.283(11) 0.026(10) 0.072(10) 0.025(7)
F49B 0.182(11) 0.247(13) 0.267(13) -0.003(12) 0.044(11) -0.026(11)
C11B 0.148(6) 0.144(5) 0.170(7) -0.006(6) 0.073(6) -0.002(5)
F50B 0.185(12) 0.225(13) 0.275(13) -0.018(12) 0.063(11) -0.040(11)
C68 0.180(7) 0.186(7) 0.236(8) -0.026(7) 0.057(7) -0.025(7)
C7B 0.163(7) 0.201(7) 0.263(9) 0.022(8) 0.079(7) 0.015(6)
C6B 0.149(7) 0.191(7) 0.262(9) 0.023(8) 0.093(8) 0.011(6)
C69B 0.181(6) 0.200(6) 0.222(7) -0.009(5) 0.054(6) -0.017(5)
F48B 0.185(14) 0.292(16) 0.320(18) 0.055(16) 0.089(16) -0.013(14)
F51B 0.194(11) 0.229(13) 0.253(13) -0.010(12) 0.032(11) -0.035(12)
C9B 0.162(7) 0.142(6) 0.189(9) -0.016(7) 0.079(7) 0.013(6)
C3B 0.187(7) 0.218(8) 0.248(8) -0.012(7) 0.049(7) -0.025(7)
C5A 0.137(7) 0.179(7) 0.278(10) 0.024(9) 0.115(8) 0.003(6)
C4B 0.150(7) 0.200(7) 0.285(10) 0.026(8) 0.109(8) 0.004(7)
F24B 0.140(11) 0.129(11) 0.149(12) 0.022(10) 0.041(10) -0.026(10)
F23B 0.133(12) 0.139(12) 0.138(12) 0.017(11) 0.070(10) -0.021(10)
F22B 0.129(12) 0.131(11) 0.157(11) 0.017(10) 0.035(11) -0.032(10)
O16A 0.133(14) 0.166(14) 0.153(14) 0.045(13) 0.069(13) 0.016(13)
N10A 0.125(7) 0.154(8) 0.144(8) 0.032(7) 0.066(7) 0.010(7)
O2A 0.190(5) 0.190(5) 0.191(5) -0.0003(11) 0.0568(17) -0.0005(11)
C69A 0.182(6) 0.201(6) 0.223(6) -0.011(5) 0.052(6) -0.018(5)

loop_
_atom_type_symbol
_atom_type_description
_atom_type_scat_dispersion_real
_atom_type_scat_dispersion_imag
_atom_type_scat_source
C C 0.0189 0.0097 'International Tables Vol C Tables 4.2.6.8 and 6.1.1.4'
H H 0.0000 0.0000 'International Tables Vol C Tables 4.2.6.8 and 6.1.1.4'
Dy Dy -14.8332 10.5214 'International Tables Vol C Tables 4.2.6.8 and 6.1.1.4'
F F 0.0767 0.0568 'International Tables Vol C Tables 4.2.6.8 and 6.1.1.4'
N N 0.0327 0.0192 'International Tables Vol C Tables 4.2.6.8 and 6.1.1.4'
O O 0.0521 0.0344 'International Tables Vol C Tables 4.2.6.8 and 6.1.1.4'

loop_
_geom_angle_atom_site_label_1
_geom_angle_atom_site_label_2
_geom_angle_atom_site_label_3
_geom_angle
_geom_angle_site_symmetry_1
_geom_angle_site_symmetry_3
_geom_angle_publ_flag
O7 Dy1 O18 74.8(2) . . ?
O17 Dy1 O7 72.1(2) . . ?
O17 Dy1 O18 72.2(2) . . ?
O17 Dy1 O9 149.3(2) . . ?
O17 Dy1 O14 76.1(2) . . ?
O3 Dy1 O7 147.3(2) . . ?
O3 Dy1 O17 100.4(2) . . ?
O3 Dy1 O18 72.6(3) . . ?
O3 Dy1 O9 72.9(3) . . ?
O3 Dy1 O14 77.3(3) . . ?
O8 Dy1 O7 71.7(2) . . ?
O8 Dy1 O17 93.6(2) . . ?
O8 Dy1 O18 146.3(3) . . ?
O8 Dy1 O3 141.0(3) . . ?
O8 Dy1 O9 76.6(3) . . ?
O8 Dy1 O14 71.1(3) . . ?
O9 Dy1 O7 129.1(3) . . ?
O9 Dy1 O18 130.1(2) . . ?
O9 Dy1 O14 73.2(2) . . ?
O13 Dy1 O7 71.9(2) . . ?
O13 Dy1 O17 133.7(2) . . ?
O13 Dy1 O18 71.1(2) . . ?
O13 Dy1 O3 94.5(2) . . ?
O13 Dy1 O8 101.6(2) . . ?
O13 Dy1 O9 77.0(2) . . ?
O13 Dy1 O14 150.2(3) . . ?
O14 Dy1 O7 128.4(3) . . ?
O14 Dy1 O18 130.7(3) . . ?
O4 Dy2 O5 82.5(3) . . ?
O4 Dy2 O10 142.4(2) . . ?
O4 Dy2 N1 74.5(3) . 4_566 ?
O4 Dy2 N3 72.5(3) . . ?
O5 Dy2 O10 70.2(3) . . ?
O5 Dy2 N1 72.6(3) . 4_566 ?
O5 Dy2 N3 79.4(3) . . ?
O6 Dy2 O4 121.8(3) . . ?
O6 Dy2 O5 138.2(3) . . ?
O6 Dy2 O10 71.1(3) . . ?
O6 Dy2 O12 75.8(3) . . ?
O6 Dy2 N1 142.4(3) . 4_566 ?
O6 Dy2 N3 77.3(3) . . ?
O10 Dy2 N1 118.6(3) . 4_566 ?
O10 Dy2 N3 77.4(3) . . ?
O11 Dy2 O4 139.0(3) . . ?
O11 Dy2 O5 111.3(3) . . ?
O11 Dy2 O6 73.9(3) . . ?
O11 Dy2 O10 76.7(3) . . ?
O11 Dy2 O12 77.8(3) . . ?
O11 Dy2 N1 73.7(3) . 4_566 ?
O11 Dy2 N3 146.1(3) . . ?
O12 Dy2 O4 71.4(3) . . ?
O12 Dy2 O5 145.8(3) . . ?
O12 Dy2 O10 142.6(3) . . ?
O12 Dy2 N1 79.1(3) . 4_566 ?
O12 Dy2 N3 112.0(3) . . ?
N3 Dy2 N1 138.9(3) . 4_566 ?
O6A Dy3A O1 85.7(6) . . ?
O6A Dy3A O5A 70.0(8) . . ?
O6A Dy3A N11 85.7(6) . . ?
O6A Dy3A O4A 135.8(9) . . ?
O6A Dy3A O3A 107.8(8) . . ?
O6A Dy3A N12 77.0(6) . 2_755 ?
O1 Dy3A O5A 144.5(8) . . ?
O1 Dy3A N11 70.5(4) . . ?
O5A Dy3A N11 81.8(7) . . ?
O2B Dy3A O6A 146.0(11) . . ?
O2B Dy3A O1 68.8(10) . . ?
O2B Dy3A O5A 142.4(12) . . ?
O2B Dy3A N11 105.3(8) . . ?
O2B Dy3A O4A 78.1(11) . . ?
O2B Dy3A O3A 81.6(10) . . ?
O2B Dy3A N12 75.3(9) . 2_755 ?
O4A Dy3A O1 122.9(6) . . ?
O4A Dy3A O5A 68.0(9) . . ?
O4A Dy3A N11 75.5(6) . . ?
O3A Dy3A O1 140.5(6) . . ?
O3A Dy3A O5A 73.5(9) . . ?
O3A Dy3A N11 145.2(6) . . ?
O3A Dy3A O4A 72.7(7) . . ?
O3A Dy3A N12 71.7(6) . 2_755 ?
N12 Dy3A O1 75.9(4) 2_755 . ?
N12 Dy3A O5A 120.7(7) 2_755 . ?
N12 Dy3A N11 143.1(5) 2_755 . ?
N12 Dy3A O4A 138.0(7) 2_755 . ?
C10 O7 Dy1 133.0(7) . . ?
C13 O17 Dy1 132.6(7) . . ?
C44 O18 Dy1 131.7(8) . . ?
N9 O3 Dy1 136.7(7) . . ?
C64 O4 Dy2 134.7(8) . . ?
C6 O5 Dy2 137.3(8) . . ?
C48 O6 Dy2 132.5(9) . . ?
N4 O8 Dy1 138.4(6) . . ?
C54 O9 Dy1 134.2(7) . . ?
C20 O10 Dy2 135.6(9) . . ?
C46 O11 Dy2 135.9(10) . . ?
C24 O12 Dy2 134.7(9) . . ?
C32 O13 Dy1 133.0(7) . . ?
C11 N1 Dy2 125.5(7) . 4_565 ?
C11 N1 C22 105.6(10) . . ?
C22 N1 Dy2 128.4(8) . 4_565 ?
C12 N2 C4 126.2(10) . . ?
C18 N2 C4 128.0(9) . . ?
C18 N2 C12 105.8(9) . . ?
C12 N3 Dy2 126.3(7) . . ?
C12 N3 C21 106.4(9) . . ?
C21 N3 Dy2 125.6(7) . . ?
C57 O14 Dy1 132.4(8) . . ?
O8 N4 C9 129.3(9) . . ?
O8 N4 C25 120.1(10) . . ?
C9 N4 C25 109.8(10) . . ?
C12A O6A Dy3A 138(2) . . ?
C11 N5 C14 127.4(10) . . ?
C11 N5 C15 104.9(10) . . ?
C15 N5 C14 127.7(10) . . ?
N5 C14 C8 120.9(10) . . ?
C2 C14 N5 119.5(10) . . ?
C2 C14 C8 119.6(11) . . ?
C36 N6 C31 125.8(10) . . ?
C36 N6 C37 106.2(10) . . ?
C37 N6 C31 127.9(10) . . ?
C3 C1 C8 120.4(10) . . ?
C3 C1 C9 124.5(11) . . ?
C8 C1 C9 115.0(10) . . ?
C14 C2 H2 120.1 . . ?
C4 C2 C14 119.8(11) . . ?
C4 C2 H2 120.1 . . ?
C1 C3 H3 120.7 . . ?
C1 C3 C4 118.5(11) . . ?
C4 C3 H3 120.7 . . ?
C41 N7 C39 127.5(11) . . ?
C41 N7 C50 107.8(11) . . ?
C50 N7 C39 124.6(12) . . ?
C9 N8 O15 128.1(12) . . ?
C9 N8 C16 117.8(12) . . ?
O15 N8 C16 113.5(10) . . ?
C2 C4 N2 119.0(10) . . ?
C2 C4 C3 121.7(10) . . ?
C3 C4 N2 119.2(10) . . ?
C58 O1 Dy3A 140.9(10) . . ?
C58 O1 Dy3B 132.7(11) . . ?
C10 C5 H5 118.4 . . ?
C13 C5 H5 118.4 . . ?
C13 C5 C10 123.2(11) . . ?
O3 N9 C19 124.2(10) . . ?
O3 N9 C40 119.0(10) . . ?
C19 N9 C40 116.3(11) . . ?
O5 C6 C17 126.9(12) . . ?
O5 C6 C29 114.4(12) . . ?
C17 C6 C29 118.6(12) . . ?
F2 C7 F3 104.7(15) . . ?
F2 C7 F1 106.9(14) . . ?
F2 C7 C20 112.6(12) . . ?
F3 C7 F1 105.5(13) . . ?
F3 C7 C20 111.7(13) . . ?
F1 C7 C20 114.7(15) . . ?
C14 C8 H8 120.1 . . ?
C1 C8 C14 119.9(11) . . ?
C1 C8 H8 120.1 . . ?
N4 C9 C1 121.7(10) . . ?
N8 C9 N4 108.2(12) . . ?
N8 C9 C1 129.9(12) . . ?
O7 C10 C5 125.6(11) . . ?
O7 C10 C30 117.4(12) . . ?
C5 C10 C30 117.0(12) . . ?
N1 C11 N5 112.6(10) . . ?
N1 C11 H11 123.7 . . ?
N5 C11 H11 123.7 . . ?
C10A O5A Dy3A 132(2) . . ?
C19 N10 C43 111.7(12) . . ?
O16 N10 C19 124.4(12) . . ?
O16 N10 C43 123.0(12) . . ?
N2 C12 H12 124.4 . . ?
N3 C12 N2 111.3(10) . . ?
N3 C12 H12 124.4 . . ?
O17 C13 C5 127.8(11) . . ?
O17 C13 C23 114.9(12) . . ?
C5 C13 C23 117.3(12) . . ?
C36 N11 Dy3A 126.1(9) . . ?
C36 N11 C45 104.7(10) . . ?
C36 N11 Dy3B 121.2(9) . . ?
C45 N11 Dy3A 126.3(9) . . ?
C45 N11 Dy3B 133.9(9) . . ?
N5 C15 H15 125.3 . . ?
C22 C15 N5 109.4(10) . . ?
C22 C15 H15 125.3 . . ?
N8 C16 C25 95.8(10) . . ?
N8 C16 C60 111.3(11) . . ?
C52 C16 N8 108.7(11) . . ?
C52 C16 C25 115.1(11) . . ?
C52 C16 C60 112.0(12) . . ?
C60 C16 C25 112.9(12) . . ?
C6 C17 H17 119.5 . . ?
C20 C17 C6 121.1(12) . . ?
C20 C17 H17 119.5 . . ?
C69B O2B Dy3A 138(4) . . ?
N2 C18 H18 126.6 . . ?
C21 C18 N2 106.8(10) . . ?
C21 C18 H18 126.6 . . ?
N9 C19 N10 104.2(11) . . ?
N9 C19 C27 130.3(12) . . ?
N9 C19 N10A 102.0(19) . . ?
N10 C19 C27 125.5(12) . . ?
C27 C19 N10A 123.3(14) . . ?
O10 C20 C7 114.6(14) . . ?
O10 C20 C17 127.0(13) . . ?
C17 C20 C7 118.4(14) . . ?
F25A C2A F26A 103(3) . . ?
F25A C2A C54 113(3) . . ?
F27A C2A F25A 107(3) . . ?
F27A C2A F26A 112(3) . . ?
F27A C2A C54 107(3) . . ?
F26A C2A C54 114(2) . . ?
N3 C21 H21 125.1 . . ?
C18 C21 N3 109.8(11) . . ?
C18 C21 H21 125.1 . . ?
N1 C22 H22 126.3 . . ?
C15 C22 N1 107.5(11) . . ?
C15 C22 H22 126.3 . . ?
F21A C23 F20A 107.0(14) . . ?
F21A C23 F19A 104.4(15) . . ?
F21A C23 C13 116.0(13) . . ?
F20A C23 C13 111.3(12) . . ?
F19A C23 F20A 103.3(14) . . ?
F19A C23 C13 113.8(13) . . ?
F24B C23 C13 108.5(16) . . ?
F23B C23 C13 115.5(17) . . ?
F23B C23 F24B 100(2) . . ?
F23B C23 F22B 116(2) . . ?
F22B C23 C13 117.6(19) . . ?
F22B C23 F24B 95(2) . . ?
O12 C24 C47 128.3(14) . . ?
O12 C24 C49 113.9(14) . . ?
C47 C24 C49 117.9(14) . . ?
N4 C25 C16 100.6(10) . . ?
N4 C25 C1A 107.8(9) . . ?
C35 C25 N4 105.3(9) . . ?
C35 C25 C16 117.9(11) . . ?
C35 C25 C1A 109.5(12) . . ?
C1A C25 C16 114.5(11) . . ?
C7A O4A Dy3A 135.4(19) . . ?
C5A O3A Dy3A 134.1(17) . . ?
C32 C26 H26 119.4 . . ?
C32 C26 C44 121.2(12) . . ?
C44 C26 H26 119.4 . . ?
C34 C27 C19 119.0(11) . . ?
C42 C27 C19 120.5(12) . . ?
C42 C27 C34 120.5(11) . . ?
F35A C28 F34A 98.9(16) . . ?
F35A C28 C32 115.7(15) . . ?
F35A C28 F36A 113.1(16) . . ?
F34A C28 C32 111.7(11) . . ?
F36A C28 F34A 106.6(14) . . ?
F36A C28 C32 110.0(12) . . ?
F34B C28 C32 112.0(14) . . ?
F34B C28 F35B 131(2) . . ?
F34B C28 F36B 98.6(16) . . ?
F35B C28 C32 105.9(19) . . ?
F35B C28 F36B 94.3(18) . . ?
F36B C28 C32 112.5(12) . . ?
F5 C29 F6 101.8(13) . . ?
F5 C29 C6 110.9(11) . . ?
F6 C29 C6 111.7(13) . . ?
F4 C29 F5 110.0(14) . . ?
F4 C29 F6 105.8(13) . . ?
F4 C29 C6 115.7(14) . . ?
F30A C30 C10 108.5(14) . . ?
F30A C30 F29A 103.7(17) . . ?
F29A C30 C10 105.9(14) . . ?
F28A C30 F30A 108.8(18) . . ?
F28A C30 C10 119.4(16) . . ?
F28A C30 F29A 109.3(17) . . ?
F25B C30 C10 109.1(16) . . ?
F26B C30 C10 111.6(15) . . ?
F26B C30 F25B 104.6(19) . . ?
F27B C30 C10 117(2) . . ?
F27B C30 F25B 105(2) . . ?
F27B C30 F26B 109(2) . . ?
C34 C31 N6 120.5(11) . . ?
C34 C31 C38 120.4(11) . . ?
C38 C31 N6 119.0(11) . . ?
O13 C32 C26 129.3(11) . . ?
O13 C32 C28 113.4(11) . . ?
C26 C32 C28 117.3(11) . . ?
F11A C33 C46 117.4(17) . . ?
F11A C33 F10A 108.3(18) . . ?
F11A C33 F12A 112.6(19) . . ?
F10A C33 C46 107.9(16) . . ?
F10A C33 F12A 96.9(17) . . ?
F12A C33 C46 111.6(14) . . ?
F10B C33 C46 111.5(19) . . ?
F10B C33 F12B 102(2) . . ?
F12B C33 C46 106.6(15) . . ?
F11B C33 C46 110.8(17) . . ?
F11B C33 F10B 113(2) . . ?
F11B C33 F12B 113(2) . . ?
C27 C34 H34 120.7 . . ?
C31 C34 C27 118.6(11) . . ?
C31 C34 H34 120.7 . . ?
C25 C35 H35A 109.5 . . ?
C25 C35 H35B 109.5 . . ?
C25 C35 H35C 109.5 . . ?
H35A C35 H35B 109.5 . . ?
H35A C35 H35C 109.5 . . ?
H35B C35 H35C 109.5 . . ?
N6 C36 H36 124.1 . . ?
N11 C36 N6 111.8(11) . . ?
N11 C36 H36 124.1 . . ?
N6 C37 H37 126.9 . . ?
C45 C37 N6 106.3(11) . . ?
C45 C37 H37 126.9 . . ?
Dy3A N12 Dy3B 10.1(4) 2_745 2_745 ?
C41 N12 Dy3A 131.2(10) . 2_745 ?
C41 N12 C56 104.8(12) . . ?
C41 N12 Dy3B 126.2(11) . 2_745 ?
C56 N12 Dy3A 123.9(9) . 2_745 ?
C56 N12 Dy3B 127.2(10) . 2_745 ?
C31 C38 H38 120.1 . . ?
C39 C38 C31 119.7(11) . . ?
C39 C38 H38 120.1 . . ?
C38 C39 N7 117.5(11) . . ?
C42 C39 N7 121.9(12) . . ?
C42 C39 C38 120.7(11) . . ?
N9 C40 C43 98.6(10) . . ?
N9 C40 C55 112.4(11) . . ?
N9 C40 C59 106.2(11) . . ?
C55 C40 C43 114.4(13) . . ?
C55 C40 C59 111.7(13) . . ?
C59 C40 C43 112.5(13) . . ?
N7 C41 H41 123.6 . . ?
N12 C41 N7 112.7(13) . . ?
N12 C41 H41 123.6 . . ?
C27 C42 H42 120.0 . . ?
C39 C42 C27 119.9(12) . . ?
C39 C42 H42 120.0 . . ?
N10 C43 C40 100.3(12) . . ?
N10 C43 C62 108.9(13) . . ?
N10 C43 C63 107.3(13) . . ?
C40 C43 C62 111.2(13) . . ?
C63 C43 C40 119.5(14) . . ?
C63 C43 C62 108.8(14) . . ?
N10A C43 C40 105.8(14) . . ?
N10A C43 C62 86(3) . . ?
N10A C43 C63 120(3) . . ?
O18 C44 C26 128.4(12) . . ?
O18 C44 C67 113.6(13) . . ?
C26 C44 C67 118.0(13) . . ?
N11 C45 H45 124.5 . . ?
C37 C45 N11 111.0(11) . . ?
C37 C45 H45 124.5 . . ?
O11 C46 C33 115.9(15) . . ?
O11 C46 C53 127.7(14) . . ?
C53 C46 C33 116.2(14) . . ?
C24 C47 H47 119.2 . . ?
C64 C47 C24 121.5(14) . . ?
C64 C47 H47 119.2 . . ?
O6 C48 C53 128.9(15) . . ?
O6 C48 C66 111.8(13) . . ?
C53 C48 C66 119.3(14) . . ?
F14A C49 C24 100.5(18) . . ?
F14A C49 F13A 111(2) . . ?
F15A C49 F14A 126(2) . . ?
F15A C49 C24 111.2(16) . . ?
F15A C49 F13A 102(2) . . ?
F13A C49 C24 104.9(16) . . ?
F13B C49 C24 103.9(18) . . ?
F13B C49 F15B 119(2) . . ?
F14B C49 C24 111.1(17) . . ?
F14B C49 F13B 112(2) . . ?
F14B C49 F15B 106(2) . . ?
F15B C49 C24 104.6(16) . . ?
N7 C50 H50 128.5 . . ?
C56 C50 N7 103.1(13) . . ?
C56 C50 H50 128.5 . . ?
F53B C51 F54B 105.1(13) . . ?
F53B C51 C58 118(2) . . ?
F54B C51 C58 100(2) . . ?
F52B C51 F53B 107.4(13) . . ?
F52B C51 F54B 105.9(13) . . ?
F52B C51 C58 119(2) . . ?
F53A C51 C58 113(2) . . ?
F53A C51 F54A 112.7(18) . . ?
F53A C51 F52A 113.2(17) . . ?
F54A C51 C58 110.7(18) . . ?
F54A C51 F52A 103.0(15) . . ?
F52A C51 C58 103.7(18) . . ?
O5A C10A C11A 130(3) . . ?
O5A C10A C9A 112(3) . . ?
C11A C10A C9A 118(3) . . ?
O6B C12B C13B 133(8) . . ?
O6B C12B C11B 123(8) . . ?
C11B C12B C13B 101(4) . . ?
C25 C1A H1AA 109.5 . . ?
C25 C1A H1AB 109.5 . . ?
C25 C1A H1AC 109.5 . . ?
H1AA C1A H1AB 109.5 . . ?
H1AA C1A H1AC 109.5 . . ?
H1AB C1A H1AC 109.5 . . ?
C16 C52 H52A 109.5 . . ?
C16 C52 H52B 109.5 . . ?
C16 C52 H52C 109.5 . . ?
H52A C52 H52B 109.5 . . ?
H52A C52 H52C 109.5 . . ?
H52B C52 H52C 109.5 . . ?
F38A C13A F39A 96.4(18) . . ?
F38A C13A C12A 114(2) . . ?
F39A C13A C12A 116(2) . . ?
F37A C13A F38A 102(2) . . ?
F37A C13A F39A 109(2) . . ?
F37A C13A C12A 117(2) . . ?
C46 C53 H53 119.7 . . ?
C48 C53 C46 120.6(14) . . ?
C48 C53 H53 119.7 . . ?
O9 C54 C2A 114.1(17) . . ?
O9 C54 C61 126.8(12) . . ?
O9 C54 C2B 116(3) . . ?
C61 C54 C2A 118.8(18) . . ?
C61 C54 C2B 111(3) . . ?
C40 C55 H55A 109.5 . . ?
C40 C55 H55B 109.5 . . ?
C40 C55 H55C 109.5 . . ?
H55A C55 H55B 109.5 . . ?
H55A C55 H55C 109.5 . . ?
H55B C55 H55C 109.5 . . ?
N12 C56 C50 111.6(13) . . ?
N12 C56 H56 124.2 . . ?
C50 C56 H56 124.2 . . ?
O14 C57 C61 128.7(12) . . ?
O14 C57 C1B 115.5(16) . . ?
O14 C57 C1C 108.4(16) . . ?
C61 C57 C1B 114.1(17) . . ?
C61 C57 C1C 116.9(16) . . ?
O1 C58 C51 117.3(17) . . ?
O1 C58 C68 121.7(17) . . ?
C68 C58 C51 120.9(18) . . ?
C40 C59 H59A 109.5 . . ?
C40 C59 H59B 109.5 . . ?
C40 C59 H59C 109.5 . . ?
H59A C59 H59B 109.5 . . ?
H59A C59 H59C 109.5 . . ?
H59B C59 H59C 109.5 . . ?
C16 C60 H60A 109.5 . . ?
C16 C60 H60B 109.5 . . ?
C16 C60 H60C 109.5 . . ?
H60A C60 H60B 109.5 . . ?
H60A C60 H60C 109.5 . . ?
H60B C60 H60C 109.5 . . ?
F45A C8A C7A 108(2) . . ?
F44A C8A F45A 106.1(13) . . ?
F44A C8A F43A 106.5(13) . . ?
F44A C8A C7A 116(2) . . ?
F43A C8A F45A 106.1(13) . . ?
F43A C8A C7A 113.8(19) . . ?
O3B C5B C6B 107(4) . . ?
O3B C5B C4B 135(4) . . ?
C6B C5B C4B 118(3) . . ?
C54 C61 C57 124.3(13) . . ?
C54 C61 H61 117.9 . . ?
C57 C61 H61 117.9 . . ?
C10A C11A H11A 120.5 . . ?
C10A C11A C12A 119(3) . . ?
C12A C11A H11A 120.5 . . ?
O4A C7A C8A 116(2) . . ?
O4A C7A C6A 126(2) . . ?
C6A C7A C8A 119(2) . . ?
C7A C6A H6A 119.9 . . ?
C7A C6A C5A 120(2) . . ?
C5A C6A H6A 119.9 . . ?
C43 C62 H62A 109.5 . . ?
C43 C62 H62B 109.5 . . ?
C43 C62 H62C 109.5 . . ?
H62A C62 H62B 109.5 . . ?
H62A C62 H62C 109.5 . . ?
H62B C62 H62C 109.5 . . ?
C43 C63 H63A 109.5 . . ?
C43 C63 H63B 109.5 . . ?
C43 C63 H63C 109.5 . . ?
H63A C63 H63B 109.5 . . ?
H63A C63 H63C 109.5 . . ?
H63B C63 H63C 109.5 . . ?
O4 C64 C47 127.0(13) . . ?
O4 C64 C65 113.1(14) . . ?
C47 C64 C65 119.8(15) . . ?
F16A C65 F18A 105(2) . . ?
F16A C65 F17A 107(2) . . ?
F16A C65 C64 113.2(18) . . ?
F18A C65 C64 107.6(18) . . ?
F17A C65 F18A 118(2) . . ?
F17A C65 C64 107.1(17) . . ?
C64 C65 F16B 99.8(16) . . ?
F17B C65 C64 127(2) . . ?
F17B C65 F16B 94(3) . . ?
F17B C65 F18B 105(3) . . ?
F18B C65 C64 118(2) . . ?
F18B C65 F16B 108(2) . . ?
F40A C9A F42A 107(3) . . ?
F40A C9A C10A 115(3) . . ?
F40A C9A F41A 107(3) . . ?
F42A C9A C10A 108(3) . . ?
F41A C9A F42A 107(3) . . ?
F41A C9A C10A 112(3) . . ?
F23A C1B C57 101(2) . . ?
F22A C1B F23A 108(2) . . ?
F22A C1B F24A 112(2) . . ?
F22A C1B C57 120(3) . . ?
F24A C1B F23A 98(3) . . ?
F24A C1B C57 115(2) . . ?
F8A C66 C48 102.7(16) . . ?
F8A C66 F7A 105.4(17) . . ?
F7A C66 C48 104.4(15) . . ?
F9A C66 F8A 126.1(19) . . ?
F9A C66 C48 98.9(17) . . ?
F9A C66 F7A 116.1(17) . . ?
F7B C66 C48 96(2) . . ?
F7B C66 F8B 115.4(12) . . ?
F8B C66 C48 101.0(18) . . ?
F9B C66 C48 110(2) . . ?
F9B C66 F7B 116.0(13) . . ?
F9B C66 F8B 114.9(12) . . ?
F49A C3A F51A 106.6(13) . . ?
F49A C3A C69B 96(2) . . ?
F50A C3A F49A 107.7(14) . . ?
F50A C3A F51A 120(3) . . ?
F50A C3A C69B 116(2) . . ?
F51A C3A C69B 107(2) . . ?
F32A C67 F33A 102.7(19) . . ?
F32A C67 C44 110.7(16) . . ?
F33A C67 C44 111.7(15) . . ?
C44 C67 F32B 104.2(17) . . ?
F31A C67 F32A 111.2(18) . . ?
F31A C67 F33A 101.0(19) . . ?
F31A C67 C44 118.0(18) . . ?
F31B C67 C44 112.4(18) . . ?
F31B C67 F32B 96(2) . . ?
F33B C67 C44 124(2) . . ?
F33B C67 F31B 115(2) . . ?
F33B C67 F32B 98(2) . . ?
F20B C1C C57 122(2) . . ?
F20B C1C F19B 99(3) . . ?
F19B C1C C57 99(2) . . ?
F21B C1C C57 124(2) . . ?
F21B C1C F20B 104(2) . . ?
F21B C1C F19B 103(3) . . ?
F28B C2B C54 122(5) . . ?
F28B C2B F29B 98(4) . . ?
F29B C2B C54 100(3) . . ?
F30B C2B C54 117(4) . . ?
F30B C2B F28B 112(3) . . ?
F30B C2B F29B 103(5) . . ?
F48A C4A F46A 92.0(18) . . ?
F48A C4A F47A 111(2) . . ?
F48A C4A C5A 118(2) . . ?
F46A C4A F47A 113(2) . . ?
F46A C4A C5A 101(2) . . ?
F47A C4A C5A 119(2) . . ?
O1 Dy3B N12 69.3(4) . 2_755 ?
N11 Dy3B O1 74.3(5) . . ?
N11 Dy3B N12 132.1(6) . 2_755 ?
N11 Dy3B O6B 72.2(9) . . ?
O6B Dy3B O1 71.8(9) . . ?
O5B Dy3B O1 136.9(12) . . ?
O5B Dy3B N11 76.8(11) . . ?
O5B Dy3B O6B 69.3(13) . . ?
O5B Dy3B O3B 78.9(15) . . ?
O5B Dy3B O2A 146.7(15) . . ?
O4B Dy3B O1 129.3(11) . . ?
O4B Dy3B N11 80.5(12) . . ?
O4B Dy3B O6B 139.0(16) . . ?
O4B Dy3B O5B 75.1(16) . . ?
O4B Dy3B O3B 74.0(14) . . ?
O4B Dy3B O2A 76.9(15) . . ?
O3B Dy3B O1 136.7(11) . . ?
O3B Dy3B N11 148.5(11) . . ?
O3B Dy3B O6B 116.9(14) . . ?
O3B Dy3B O2A 76.4(15) . . ?
O2A Dy3B O1 75.7(11) . . ?
O2A Dy3B N11 115.8(11) . . ?
O2A Dy3B O6B 142.7(14) . . ?
C12B O6B Dy3B 143(5) . . ?
C10B O5B Dy3B 142(3) . . ?
C7B O4B Dy3B 132(3) . . ?
C5B O3B Dy3B 146(3) . . ?
O5B C10B C11B 127(5) . . ?
O5B C10B C9B 112(4) . . ?
C9B C10B C11B 120(5) . . ?
O6A C12A C13A 111(3) . . ?
O6A C12A C11A 131(3) . . ?
C11A C12A C13A 118(3) . . ?
F41B C13B C12B 97(4) . . ?
F42B C13B C12B 110(4) . . ?
F42B C13B F41B 105.7(14) . . ?
F40B C13B C12B 131(4) . . ?
F40B C13B F41B 105.4(14) . . ?
F40B C13B F42B 105.7(14) . . ?
F45B C8B C7B 119(4) . . ?
F44B C8B F45B 106.2(14) . . ?
F44B C8B F43B 106.9(15) . . ?
F44B C8B C7B 104(3) . . ?
F43B C8B F45B 105.5(14) . . ?
F43B C8B C7B 114(3) . . ?
C12B C11B H11B 124.1 . . ?
C10B C11B C12B 112(6) . . ?
C10B C11B H11B 124.1 . . ?
C58 C68 H68 119.7 . . ?
C58 C68 H68A 118.6 . . ?
C69B C68 C58 121(3) . . ?
C69B C68 H68 119.7 . . ?
C69A C68 C58 123(3) . . ?
C69A C68 H68A 118.6 . . ?
O4B C7B C8B 115(4) . . ?
O4B C7B C6B 121(4) . . ?
C6B C7B C8B 121(4) . . ?
C5B C6B C7B 133(4) . . ?
C5B C6B H6B 113.7 . . ?
C7B C6B H6B 113.7 . . ?
O2B C69B C3A 121(4) . . ?
O2B C69B C68 127(4) . . ?
C68 C69B C3A 107(3) . . ?
F38B C9B F39B 102(3) . . ?
F38B C9B C10B 116(4) . . ?
F39B C9B C10B 114(4) . . ?
F37B C9B F38B 109(4) . . ?
F37B C9B F39B 95(4) . . ?
F37B C9B C10B 117(4) . . ?
F49B C3B F50B 107.1(15) . . ?
F49B C3B F51B 106.9(15) . . ?
F49B C3B C69A 117(3) . . ?
F50B C3B F51B 106.7(15) . . ?
F50B C3B C69A 115(3) . . ?
F51B C3B C69A 103(3) . . ?
O3A C5A C6A 129(2) . . ?
O3A C5A C4A 115(2) . . ?
C4A C5A C6A 114(2) . . ?
F47B C4B C5B 109(3) . . ?
F47B C4B F48B 105.6(14) . . ?
F46B C4B C5B 134(3) . . ?
F46B C4B F47B 105.6(14) . . ?
F46B C4B F48B 105.5(14) . . ?
F48B C4B C5B 94(3) . . ?
C19 N10A C43 107.9(16) . . ?
O16A N10A C19 123(4) . . ?
O16A N10A C43 124(4) . . ?
C69A O2A Dy3B 133(4) . . ?
C68 C69A C3B 116(4) . . ?
O2A C69A C68 125(5) . . ?
O2A C69A C3B 102(4) . . ?

loop_
_geom_bond_atom_site_label_1
_geom_bond_atom_site_label_2
_geom_bond_distance
_geom_bond_site_symmetry_2
_geom_bond_publ_flag
Dy1 O7 2.419(8) . ?
Dy1 O17 2.345(7) . ?
Dy1 O18 2.425(7) . ?
Dy1 O3 2.341(8) . ?
Dy1 O8 2.339(7) . ?
Dy1 O9 2.395(7) . ?
Dy1 O13 2.338(7) . ?
Dy1 O14 2.398(7) . ?
Dy2 O4 2.362(7) . ?
Dy2 O5 2.381(8) . ?
Dy2 O6 2.335(8) . ?
Dy2 O10 2.434(8) . ?
Dy2 O11 2.331(7) . ?
Dy2 O12 2.348(8) . ?
Dy2 N1 2.505(9) 4_566 ?
Dy2 N3 2.489(8) . ?
Dy3A O6A 2.35(2) . ?
Dy3A O1 2.406(12) . ?
Dy3A O5A 2.48(2) . ?
Dy3A N11 2.549(12) . ?
Dy3A O2B 2.33(3) . ?
Dy3A O4A 2.41(2) . ?
Dy3A O3A 2.372(19) . ?
Dy3A N12 2.378(13) 2_755 ?
O7 C10 1.239(12) . ?
O17 C13 1.263(13) . ?
O18 C44 1.250(13) . ?
O3 N9 1.312(11) . ?
O4 C64 1.264(14) . ?
O5 C6 1.252(13) . ?
O6 C48 1.260(15) . ?
O8 N4 1.320(11) . ?
O9 C54 1.256(13) . ?
O10 C20 1.242(14) . ?
O11 C46 1.205(15) . ?
O12 C24 1.244(16) . ?
O13 C32 1.262(12) . ?
F2 C7 1.300(16) . ?
N1 C11 1.311(13) . ?
N1 C22 1.387(13) . ?
N2 C4 1.429(13) . ?
N2 C12 1.380(12) . ?
N2 C18 1.371(13) . ?
F5 C29 1.330(15) . ?
F6 C29 1.343(16) . ?
N3 C12 1.303(12) . ?
N3 C21 1.367(13) . ?
F3 C7 1.305(16) . ?
O14 C57 1.254(14) . ?
N4 C9 1.370(9) . ?
N4 C25 1.527(14) . ?
O6A C12A 1.24(3) . ?
N5 C14 1.403(13) . ?
N5 C11 1.346(13) . ?
N5 C15 1.357(13) . ?
F1 C7 1.314(17) . ?
C14 C2 1.372(13) . ?
C14 C8 1.409(14) . ?
N6 C31 1.421(14) . ?
N6 C36 1.355(14) . ?
N6 C37 1.376(14) . ?
C1 C3 1.375(13) . ?
C1 C8 1.387(14) . ?
C1 C9 1.477(14) . ?
F30A C30 1.36(2) . ?
F21A C23 1.315(16) . ?
F25A C2A 1.31(4) . ?
F23A C1B 1.46(4) . ?
C2 H2 0.9300 . ?
C2 C4 1.367(13) . ?
F35A C28 1.324(9) . ?
C3 H3 0.9300 . ?
C3 C4 1.401(14) . ?
F20A C23 1.340(16) . ?
F27A C2A 1.28(4) . ?
N7 C39 1.427(15) . ?
N7 C41 1.325(15) . ?
N7 C50 1.389(15) . ?
N8 C9 1.221(5) . ?
N8 O15 1.260(12) . ?
N8 C16 1.518(15) . ?
O1 C58 1.251(17) . ?
O1 Dy3B 2.386(16) . ?
C5 H5 0.9300 . ?
C5 C10 1.416(15) . ?
C5 C13 1.354(15) . ?
N9 C19 1.328(14) . ?
N9 C40 1.495(14) . ?
C6 C17 1.411(15) . ?
C6 C29 1.505(18) . ?
C7 C20 1.502(18) . ?
C8 H8 0.9300 . ?
F34A C28 1.342(9) . ?
C10 C30 1.524(18) . ?
C11 H11 0.9300 . ?
O5A C10A 1.28(3) . ?
N10 C19 1.404(13) . ?
N10 O16 1.276(13) . ?
N10 C43 1.504(16) . ?
C12 H12 0.9300 . ?
F19A C23 1.338(17) . ?
F32A C67 1.34(2) . ?
C13 C23 1.479(17) . ?
N11 C36 1.314(14) . ?
N11 C45 1.372(14) . ?
N11 Dy3B 2.352(15) . ?
C15 H15 0.9300 . ?
C15 C22 1.344(14) . ?
F14A C49 1.352(14) . ?
F11A C33 1.317(14) . ?
C16 C25 1.568(17) . ?
C16 C52 1.489(17) . ?
C16 C60 1.535(16) . ?
F4 C29 1.276(15) . ?
C17 H17 0.9300 . ?
C17 C20 1.391(17) . ?
O2B C69B 1.25(2) . ?
C18 H18 0.9300 . ?
C18 C21 1.356(14) . ?
C19 C27 1.438(16) . ?
C19 N10A 1.479(10) . ?
C2A F26A 1.34(3) . ?
C2A C54 1.548(19) . ?
F53B C51 1.361(14) . ?
C21 H21 0.9300 . ?
C22 H22 0.9300 . ?
C23 F24B 1.36(2) . ?
C23 F23B 1.32(2) . ?
C23 F22B 1.34(2) . ?
F22A C1B 1.27(4) . ?
F16A C65 1.32(3) . ?
C24 C47 1.368(18) . ?
C24 C49 1.62(2) . ?
C25 C35 1.520(16) . ?
C25 C1A 1.536(15) . ?
O4A C7A 1.250(19) . ?
O3A C5A 1.233(18) . ?
F33A C67 1.39(3) . ?
F29A C30 1.37(2) . ?
C26 H26 0.9300 . ?
C26 C32 1.350(15) . ?
C26 C44 1.354(16) . ?
C27 C34 1.405(15) . ?
C27 C42 1.370(16) . ?
C28 C32 1.556(18) . ?
C28 F36A 1.327(9) . ?
C28 F34B 1.326(10) . ?
C28 F35B 1.332(10) . ?
C28 F36B 1.352(10) . ?
F28A C30 1.30(2) . ?
F38A C13A 1.368(14) . ?
F18A C65 1.38(3) . ?
C30 F25B 1.39(3) . ?
C30 F26B 1.35(3) . ?
C30 F27B 1.21(3) . ?
C31 C34 1.371(15) . ?
C31 C38 1.382(15) . ?
C33 C46 1.54(2) . ?
C33 F10A 1.366(14) . ?
C33 F12A 1.370(13) . ?
C33 F10B 1.362(14) . ?
C33 F12B 1.371(14) . ?
C33 F11B 1.335(14) . ?
C34 H34 0.9300 . ?
C35 H35A 0.9600 . ?
C35 H35B 0.9600 . ?
C35 H35C 0.9600 . ?
C36 H36 0.9300 . ?
F24A C1B 1.30(3) . ?
C37 H37 0.9300 . ?
C37 C45 1.333(15) . ?
N12 C41 1.307(14) . ?
N12 C56 1.353(17) . ?
N12 Dy3B 2.760(16) 2_745 ?
F8A C66 1.355(13) . ?
C38 H38 0.9300 . ?
C38 C39 1.380(15) . ?
C39 C42 1.356(16) . ?
C40 C43 1.547(18) . ?
C40 C55 1.499(16) . ?
C40 C59 1.508(18) . ?
F48A C4A 1.349(14) . ?
C41 H41 0.9300 . ?
C42 H42 0.9300 . ?
C43 C62 1.58(2) . ?
C43 C63 1.505(18) . ?
C43 N10A 1.50(3) . ?
C44 C67 1.503(19) . ?
C45 H45 0.9300 . ?
F39A C13A 1.371(14) . ?
F17A C65 1.378(14) . ?
C46 C53 1.401(19) . ?
C47 H47 0.9300 . ?
C47 C64 1.364(17) . ?
C48 C53 1.396(19) . ?
C48 C66 1.71(2) . ?
C49 F15A 1.318(14) . ?
C49 F13A 1.397(14) . ?
C49 F13B 1.344(15) . ?
C49 F14B 1.341(14) . ?
C49 F15B 1.391(14) . ?
F40A C9A 1.31(4) . ?
F42A C9A 1.39(4) . ?
C50 H50 0.9300 . ?
C50 C56 1.378(18) . ?
F7A C66 1.362(13) . ?
C51 F54B 1.385(14) . ?
C51 F52B 1.344(14) . ?
C51 C58 1.497(13) . ?
C51 F53A 1.22(2) . ?
C51 F54A 1.39(2) . ?
C51 F52A 1.40(2) . ?
C10A C11A 1.35(5) . ?
C10A C9A 1.499(14) . ?
C12B O6B 1.17(6) . ?
C12B C13B 1.64(10) . ?
C12B C11B 1.58(12) . ?
C1A H1AA 0.9600 . ?
C1A H1AB 0.9600 . ?
C1A H1AC 0.9600 . ?
F45A C8A 1.371(15) . ?
C52 H52A 0.9600 . ?
C52 H52B 0.9600 . ?
C52 H52C 0.9600 . ?
F44A C8A 1.349(14) . ?
F41A C9A 1.32(4) . ?
C13A F37A 1.359(14) . ?
C13A C12A 1.41(4) . ?
F43A C8A 1.361(14) . ?
C53 H53 0.9300 . ?
C54 C61 1.367(17) . ?
C54 C2B 1.55(2) . ?
C55 H55A 0.9600 . ?
C55 H55B 0.9600 . ?
C55 H55C 0.9600 . ?
C56 H56 0.9300 . ?
C57 C61 1.379(17) . ?
C57 C1B 1.548(19) . ?
C57 C1C 1.56(2) . ?
C58 C68 1.42(2) . ?
C59 H59A 0.9600 . ?
C59 H59B 0.9600 . ?
C59 H59C 0.9600 . ?
C60 H60A 0.9600 . ?
C60 H60B 0.9600 . ?
C60 H60C 0.9600 . ?
F46A C4A 1.351(15) . ?
C8A C7A 1.487(13) . ?
C5B O3B 1.23(2) . ?
C5B C6B 1.438(18) . ?
C5B C4B 1.453(18) . ?
C61 H61 0.9300 . ?
F49A C3A 1.355(15) . ?
C11A H11A 0.9300 . ?
C11A C12A 1.36(5) . ?
F50A C3A 1.353(14) . ?
C7A C6A 1.439(17) . ?
C6A H6A 0.9300 . ?
C6A C5A 1.447(17) . ?
C62 H62A 0.9600 . ?
C62 H62B 0.9600 . ?
C62 H62C 0.9600 . ?
F47A C4A 1.367(14) . ?
F31A C67 1.31(2) . ?
F9A C66 1.350(14) . ?
C63 H63A 0.9600 . ?
C63 H63B 0.9600 . ?
C63 H63C 0.9600 . ?
F51A C3A 1.369(14) . ?
C64 C65 1.53(2) . ?
C65 F17B 1.13(3) . ?
C65 F16B 1.56(3) . ?
C65 F18B 1.30(3) . ?
C66 F7B 1.346(15) . ?
C66 F8B 1.354(14) . ?
C66 F9B 1.344(15) . ?
C3A C69B 1.71(6) . ?
C67 F31B 1.39(3) . ?
C67 F33B 1.23(3) . ?
C67 F32B 1.51(3) . ?
C1C F20B 1.361(15) . ?
C1C F19B 1.366(16) . ?
C1C F21B 1.357(15) . ?
C2B F28B 1.35(6) . ?
C2B F29B 1.43(8) . ?
C2B F30B 1.25(6) . ?
C4A C5A 1.444(17) . ?
Dy3B O6B 2.37(3) . ?
Dy3B O5B 2.24(4) . ?
Dy3B O4B 2.19(4) . ?
Dy3B O3B 2.23(3) . ?
Dy3B O2A 2.26(4) . ?
O5B C10B 1.30(5) . ?
O4B C7B 1.24(2) . ?
F41B C13B 1.373(15) . ?
F47B C4B 1.371(15) . ?
F42B C13B 1.370(15) . ?
F38B C9B 1.367(16) . ?
F39B C9B 1.369(16) . ?
C10B C11B 1.51(7) . ?
C10B C9B 1.495(14) . ?
F45B C8B 1.378(15) . ?
F44B C8B 1.347(16) . ?
F37B C9B 1.26(6) . ?
C13B F40B 1.368(15) . ?
F43B C8B 1.366(16) . ?
F46B C4B 1.366(15) . ?
C8B C7B 1.486(13) . ?
F49B C3B 1.353(16) . ?
C11B H11B 0.9300 . ?
F50B C3B 1.364(16) . ?
C68 H68 0.9300 . ?
C68 H68A 0.9300 . ?
C68 C69B 1.40(3) . ?
C68 C69A 1.40(5) . ?
C7B C6B 1.443(18) . ?
C6B H6B 0.9300 . ?
F48B C4B 1.372(15) . ?
F51B C3B 1.365(16) . ?
C3B C69A 1.59(6) . ?
O16A N10A 1.27(2) . ?
O2A C69A 1.21(5) . ?

loop_
_geom_torsion_atom_site_label_1
_geom_torsion_atom_site_label_2
_geom_torsion_atom_site_label_3
_geom_torsion_atom_site_label_4
_geom_torsion
_geom_torsion_site_symmetry_1
_geom_torsion_site_symmetry_2
_geom_torsion_site_symmetry_3
_geom_torsion_site_symmetry_4
_geom_torsion_publ_flag
Dy1 O7 C10 C5 10.6(18) . . . . ?
Dy1 O7 C10 C30 -167.4(9) . . . . ?
Dy1 O17 C13 C5 -22.1(19) . . . . ?
Dy1 O17 C13 C23 159.3(8) . . . . ?
Dy1 O18 C44 C26 14(2) . . . . ?
Dy1 O18 C44 C67 -165.8(10) . . . . ?
Dy1 O3 N9 C19 92.0(14) . . . . ?
Dy1 O3 N9 C40 -96.2(12) . . . . ?
Dy1 O8 N4 C9 98.6(12) . . . . ?
Dy1 O8 N4 C25 -92.5(11) . . . . ?
Dy1 O9 C54 C2A -165.9(18) . . . . ?
Dy1 O9 C54 C61 7(3) . . . . ?
Dy1 O9 C54 C2B 158(3) . . . . ?
Dy1 O13 C32 C26 -18(2) . . . . ?
Dy1 O13 C32 C28 158.0(7) . . . . ?
Dy1 O14 C57 C61 -5(3) . . . . ?
Dy1 O14 C57 C1B 159.1(18) . . . . ?
Dy1 O14 C57 C1C -156.5(16) . . . . ?
Dy2 O4 C64 C47 -10(2) . . . . ?
Dy2 O4 C64 C65 165.4(10) . . . . ?
Dy2 O5 C6 C17 -4.2(18) . . . . ?
Dy2 O5 C6 C29 173.3(9) . . . . ?
Dy2 O6 C48 C53 9(3) . . . . ?
Dy2 O6 C48 C66 -172.5(7) . . . . ?
Dy2 O10 C20 C7 -164.6(9) . . . . ?
Dy2 O10 C20 C17 15.7(19) . . . . ?
Dy2 O11 C46 C33 -171.9(9) . . . . ?
Dy2 O11 C46 C53 3(3) . . . . ?
Dy2 O12 C24 C47 13(3) . . . . ?
Dy2 O12 C24 C49 -166.3(9) . . . . ?
Dy2 N1 C11 N5 -171.0(6) 4_565 . . . ?
Dy2 N1 C22 C15 171.7(7) 4_565 . . . ?
Dy2 N3 C12 N2 -166.8(6) . . . . ?
Dy2 N3 C21 C18 167.1(7) . . . . ?
Dy3A O6A C12A C13A -174.7(19) . . . . ?
Dy3A O6A C12A C11A -2(5) . . . . ?
Dy3A O1 C58 C51 169.5(13) . . . . ?
Dy3A O1 C58 C68 -10(3) . . . . ?
Dy3A O5A C10A C11A -2(5) . . . . ?
Dy3A O5A C10A C9A 178(2) . . . . ?
Dy3A N11 C36 N6 -159.8(9) . . . . ?
Dy3A N11 C45 C37 160.5(10) . . . . ?
Dy3A O2B C69B C3A 176(2) . . . . ?
Dy3A O2B C69B C68 27(8) . . . . ?
Dy3A O4A C7A C8A -159(2) . . . . ?
Dy3A O4A C7A C6A 17(6) . . . . ?
Dy3A O3A C5A C6A -16(6) . . . . ?
Dy3A O3A C5A C4A -178.8(18) . . . . ?
Dy3A N12 C41 N7 -175.2(10) 2_745 . . . ?
Dy3A N12 C56 C50 176.0(11) 2_745 . . . ?
O7 C10 C30 F30A 35(2) . . . . ?
O7 C10 C30 F29A -75.4(18) . . . . ?
O7 C10 C30 F28A 160.8(18) . . . . ?
O7 C10 C30 F25B 121.2(18) . . . . ?
O7 C10 C30 F26B -124(2) . . . . ?
O7 C10 C30 F27B 3(3) . . . . ?
O17 C13 C23 F21A -27(2) . . . . ?
O17 C13 C23 F20A 95.5(15) . . . . ?
O17 C13 C23 F19A -148.2(14) . . . . ?
O17 C13 C23 F24B -85(2) . . . . ?
O17 C13 C23 F23B 26(3) . . . . ?
O17 C13 C23 F22B 169(2) . . . . ?
O18 C44 C67 F32A -67(2) . . . . ?
O18 C44 C67 F33A 47(3) . . . . ?
O18 C44 C67 F31A 163(2) . . . . ?
O18 C44 C67 F31B -141(2) . . . . ?
O18 C44 C67 F33B 5(4) . . . . ?
O18 C44 C67 F32B 116.0(19) . . . . ?
O3 N9 C19 N10 -179.3(11) . . . . ?
O3 N9 C19 C27 1(2) . . . . ?
O3 N9 C19 N10A -155(4) . . . . ?
O3 N9 C40 C43 163.1(11) . . . . ?
O3 N9 C40 C55 42.1(17) . . . . ?
O3 N9 C40 C59 -80.3(14) . . . . ?
O4 C64 C65 F16A 37(2) . . . . ?
O4 C64 C65 F18A 152.6(19) . . . . ?
O4 C64 C65 F17A -80(2) . . . . ?
O4 C64 C65 F17B -22(4) . . . . ?
O4 C64 C65 F16B 81(2) . . . . ?
O4 C64 C65 F18B -162(2) . . . . ?
O5 C6 C17 C20 -4.4(18) . . . . ?
O5 C6 C29 F5 47.9(17) . . . . ?
O5 C6 C29 F6 -64.9(15) . . . . ?
O5 C6 C29 F4 174.0(12) . . . . ?
O6 C48 C53 C46 -8(3) . . . . ?
O6 C48 C66 F8A 158(2) . . . . ?
O6 C48 C66 F7A 48(2) . . . . ?
O6 C48 C66 F9A -71.9(18) . . . . ?
O6 C48 C66 F7B 88(2) . . . . ?
O6 C48 C66 F8B -154.9(19) . . . . ?
O6 C48 C66 F9B -33(2) . . . . ?
O8 N4 C9 C1 -0.4(17) . . . . ?
O8 N4 C9 N8 175.5(10) . . . . ?
O8 N4 C25 C16 168.1(9) . . . . ?
O8 N4 C25 C35 -69.0(12) . . . . ?
O8 N4 C25 C1A 47.8(14) . . . . ?
O9 C54 C61 C57 -3(3) . . . . ?
O9 C54 C2B F28B -41(6) . . . . ?
O9 C54 C2B F29B 65(5) . . . . ?
O9 C54 C2B F30B 175(4) . . . . ?
O11 C46 C53 C48 2(3) . . . . ?
O12 C24 C47 C64 1(3) . . . . ?
O12 C24 C49 F14A 73(2) . . . . ?
O12 C24 C49 F15A -152(2) . . . . ?
O12 C24 C49 F13A -42(2) . . . . ?
O12 C24 C49 F13B -83(2) . . . . ?
O12 C24 C49 F14B 38(3) . . . . ?
O12 C24 C49 F15B 151.5(19) . . . . ?
F2 C7 C20 O10 -46.9(19) . . . . ?
F2 C7 C20 C17 132.8(14) . . . . ?
N2 C18 C21 N3 -0.8(13) . . . . ?
F3 C7 C20 O10 70.6(16) . . . . ?
F3 C7 C20 C17 -109.7(16) . . . . ?
O14 C57 C61 C54 2(3) . . . . ?
O14 C57 C1B F23A 65(3) . . . . ?
O14 C57 C1B F22A -53(4) . . . . ?
O14 C57 C1B F24A 169(2) . . . . ?
O14 C57 C1C F20B 13(4) . . . . ?
O14 C57 C1C F19B -94(2) . . . . ?
O14 C57 C1C F21B 153(3) . . . . ?
N5 C14 C2 C4 -179.3(9) . . . . ?
N5 C14 C8 C1 -177.9(9) . . . . ?
N5 C15 C22 N1 -0.3(13) . . . . ?
F1 C7 C20 O10 -169.5(12) . . . . ?
F1 C7 C20 C17 10.3(19) . . . . ?
C14 N5 C11 N1 178.9(9) . . . . ?
C14 N5 C15 C22 -179.6(10) . . . . ?
C14 C2 C4 N2 177.9(9) . . . . ?
C14 C2 C4 C3 -2.7(15) . . . . ?
N6 C31 C34 C27 176.5(12) . . . . ?
N6 C31 C38 C39 179.8(12) . . . . ?
N6 C37 C45 N11 0.0(17) . . . . ?
C1 C3 C4 N2 179.4(9) . . . . ?
C1 C3 C4 C2 0.0(15) . . . . ?
F25A C2A C54 O9 40(3) . . . . ?
F25A C2A C54 C61 -133(2) . . . . ?
C2 C14 C8 C1 0.3(15) . . . . ?
F35A C28 C32 O13 -55.8(18) . . . . ?
F35A C28 C32 C26 120.8(16) . . . . ?
C3 C1 C8 C14 -3.0(15) . . . . ?
C3 C1 C9 N4 24.5(16) . . . . ?
C3 C1 C9 N8 -150.5(12) . . . . ?
F27A C2A C54 O9 -77(3) . . . . ?
F27A C2A C54 C61 109(3) . . . . ?
N7 C39 C42 C27 -178.9(13) . . . . ?
N7 C50 C56 N12 0.3(19) . . . . ?
N8 C16 C25 N4 24.4(10) . . . . ?
N8 C16 C25 C35 -89.3(12) . . . . ?
N8 C16 C25 C1A 139.7(10) . . . . ?
C4 N2 C12 N3 176.6(9) . . . . ?
C4 N2 C18 C21 -175.8(10) . . . . ?
O1 C58 C68 C69B 8(4) . . . . ?
O1 C58 C68 C69A -26(4) . . . . ?
C5 C10 C30 F30A -142.9(16) . . . . ?
C5 C10 C30 F29A 106.3(17) . . . . ?
C5 C10 C30 F28A -17(2) . . . . ?
C5 C10 C30 F25B -57(2) . . . . ?
C5 C10 C30 F26B 58(2) . . . . ?
C5 C10 C30 F27B -176(2) . . . . ?
C5 C13 C23 F21A 154.2(16) . . . . ?
C5 C13 C23 F20A -83.3(16) . . . . ?
C5 C13 C23 F19A 33(2) . . . . ?
C5 C13 C23 F24B 96(2) . . . . ?
C5 C13 C23 F23B -153(2) . . . . ?
C5 C13 C23 F22B -10(3) . . . . ?
N9 C19 C27 C34 26(2) . . . . ?
N9 C19 C27 C42 -157.5(14) . . . . ?
N9 C19 N10A C43 -27(6) . . . . ?
N9 C19 N10A O16A 177(8) . . . . ?
N9 C40 C43 N10 27.3(13) . . . . ?
N9 C40 C43 C62 -87.8(13) . . . . ?
N9 C40 C43 C63 144.0(13) . . . . ?
N9 C40 C43 N10A 5(4) . . . . ?
C6 C17 C20 O10 -1.5(19) . . . . ?
C6 C17 C20 C7 178.8(11) . . . . ?
C8 C14 C2 C4 2.5(15) . . . . ?
C8 C1 C3 C4 2.8(15) . . . . ?
C8 C1 C9 N4 -156.5(10) . . . . ?
C8 C1 C9 N8 28.5(18) . . . . ?
F34A C28 C32 O13 -167.9(12) . . . . ?
F34A C28 C32 C26 8.7(17) . . . . ?
C9 N4 C25 C16 -21.0(11) . . . . ?
C9 N4 C25 C35 101.9(12) . . . . ?
C9 N4 C25 C1A -141.3(11) . . . . ?
C9 C1 C3 C4 -178.3(9) . . . . ?
C9 C1 C8 C14 178.0(9) . . . . ?
C9 N8 C16 C25 -26.4(14) . . . . ?
C9 N8 C16 C52 92.6(15) . . . . ?
C9 N8 C16 C60 -143.7(13) . . . . ?
C10 C5 C13 O17 -2(2) . . . . ?
C10 C5 C13 C23 176.9(12) . . . . ?
C11 N1 C22 C15 -1.0(12) . . . . ?
C11 N5 C14 C2 -139.2(11) . . . . ?
C11 N5 C14 C8 39.0(15) . . . . ?
C11 N5 C15 C22 1.3(12) . . . . ?
O5A C10A C11A C12A -5(6) . . . . ?
O5A C10A C9A F40A 180(3) . . . . ?
O5A C10A C9A F42A 61(4) . . . . ?
O5A C10A C9A F41A -58(4) . . . . ?
N10 C19 C27 C34 -153.7(14) . . . . ?
N10 C19 C27 C42 23(2) . . . . ?
C12 N2 C4 C2 -25.5(15) . . . . ?
C12 N2 C4 C3 155.1(10) . . . . ?
C12 N2 C18 C21 0.3(12) . . . . ?
C12 N3 C21 C18 1.1(13) . . . . ?
C13 C5 C10 O7 7(2) . . . . ?
C13 C5 C10 C30 -174.7(13) . . . . ?
C15 N5 C14 C2 41.9(15) . . . . ?
C15 N5 C14 C8 -139.9(11) . . . . ?
C15 N5 C11 N1 -2.0(12) . . . . ?
O15 N8 C9 N4 -174.5(12) . . . . ?
O15 N8 C9 C1 1(2) . . . . ?
O15 N8 C16 C25 161.2(11) . . . . ?
O15 N8 C16 C52 -79.8(14) . . . . ?
O15 N8 C16 C60 43.9(17) . . . . ?
F11A C33 C46 O11 129(2) . . . . ?
F11A C33 C46 C53 -46(2) . . . . ?
C16 N8 C9 N4 14.3(15) . . . . ?
C16 N8 C9 C1 -170.2(11) . . . . ?
C17 C6 C29 F5 -134.4(12) . . . . ?
C17 C6 C29 F6 112.8(13) . . . . ?
C17 C6 C29 F4 -8(2) . . . . ?
C18 N2 C4 C2 149.9(11) . . . . ?
C18 N2 C4 C3 -29.5(15) . . . . ?
C18 N2 C12 N3 0.4(12) . . . . ?
C19 N9 C40 C43 -24.4(16) . . . . ?
C19 N9 C40 C55 -145.3(13) . . . . ?
C19 N9 C40 C59 92.2(15) . . . . ?
C19 N10 C43 C40 -26.4(16) . . . . ?
C19 N10 C43 C62 90.4(16) . . . . ?
C19 N10 C43 C63 -152.0(14) . . . . ?
C19 C27 C34 C31 -179.5(12) . . . . ?
C19 C27 C42 C39 179.3(13) . . . . ?
C2A C54 C61 C57 170(2) . . . . ?
F53B C51 C58 O1 -5(3) . . . . ?
F53B C51 C58 C68 174(2) . . . . ?
C21 N3 C12 N2 -0.9(12) . . . . ?
O16 N10 C19 N9 -177.9(15) . . . . ?
O16 N10 C19 C27 2(3) . . . . ?
O16 N10 C43 C40 163.6(15) . . . . ?
O16 N10 C43 C62 -79.5(19) . . . . ?
O16 N10 C43 C63 38(2) . . . . ?
C22 N1 C11 N5 1.9(13) . . . . ?
C24 C47 C64 O4 -2(3) . . . . ?
C24 C47 C64 C65 -177.6(16) . . . . ?
C25 N4 C9 C1 -170.3(9) . . . . ?
C25 N4 C9 N8 5.7(13) . . . . ?
O4A C7A C6A C5A -7(6) . . . . ?
C26 C44 C67 F32A 113.0(18) . . . . ?
C26 C44 C67 F33A -133(2) . . . . ?
C26 C44 C67 F31A -17(3) . . . . ?
C26 C44 C67 F31B 39(3) . . . . ?
C26 C44 C67 F33B -174(3) . . . . ?
C26 C44 C67 F32B -64(2) . . . . ?
C27 C19 N10A C43 175(3) . . . . ?
C27 C19 N10A O16A 18(11) . . . . ?
C29 C6 C17 C20 178.3(12) . . . . ?
F38A C13A C12A O6A -83(3) . . . . ?
F38A C13A C12A C11A 103(3) . . . . ?
C31 N6 C36 N11 173.3(13) . . . . ?
C31 N6 C37 C45 -173.9(13) . . . . ?
C31 C38 C39 N7 -177.3(13) . . . . ?
C31 C38 C39 C42 4(2) . . . . ?
C32 C26 C44 O18 5(2) . . . . ?
C32 C26 C44 C67 -175.3(15) . . . . ?
C33 C46 C53 C48 176.9(15) . . . . ?
C34 C27 C42 C39 -4(2) . . . . ?
C34 C31 C38 C39 -4(2) . . . . ?
C36 N6 C31 C34 163.3(13) . . . . ?
C36 N6 C31 C38 -20(2) . . . . ?
C36 N6 C37 C45 1.1(16) . . . . ?
C36 N11 C45 C37 -1.1(17) . . . . ?
C37 N6 C31 C34 -23(2) . . . . ?
C37 N6 C31 C38 153.8(13) . . . . ?
C37 N6 C36 N11 -1.9(17) . . . . ?
C38 C31 C34 C27 0(2) . . . . ?
C38 C39 C42 C27 0(2) . . . . ?
C39 N7 C41 N12 176.5(13) . . . . ?
C39 N7 C50 C56 -177.4(14) . . . . ?
C40 N9 C19 N10 8.7(16) . . . . ?
C40 N9 C19 C27 -170.7(14) . . . . ?
C40 N9 C19 N10A 33(4) . . . . ?
C40 C43 N10A C19 13(7) . . . . ?
C40 C43 N10A O16A 169(8) . . . . ?
F48A C4A C5A O3A -11(4) . . . . ?
F48A C4A C5A C6A -177(3) . . . . ?
C41 N7 C39 C38 -138.8(15) . . . . ?
C41 N7 C39 C42 40(2) . . . . ?
C41 N7 C50 C56 0.8(18) . . . . ?
C41 N12 C56 C50 -1.2(19) . . . . ?
C42 C27 C34 C31 4(2) . . . . ?
C43 N10 C19 N9 12.3(17) . . . . ?
C43 N10 C19 C27 -168.3(14) . . . . ?
C44 C26 C32 O13 -3(2) . . . . ?
C44 C26 C32 C28 -179.3(12) . . . . ?
C45 N11 C36 N6 1.8(17) . . . . ?
F39A C13A C12A O6A 28(3) . . . . ?
F39A C13A C12A C11A -146(3) . . . . ?
C47 C24 C49 F14A -107(2) . . . . ?
C47 C24 C49 F15A 28(3) . . . . ?
C47 C24 C49 F13A 138(2) . . . . ?
C47 C24 C49 F13B 97(2) . . . . ?
C47 C24 C49 F14B -142(2) . . . . ?
C47 C24 C49 F15B -28(2) . . . . ?
C47 C64 C65 F16A -147(2) . . . . ?
C47 C64 C65 F18A -31(3) . . . . ?
C47 C64 C65 F17A 96(2) . . . . ?
C47 C64 C65 F17B 154(4) . . . . ?
C47 C64 C65 F16B -103(2) . . . . ?
C47 C64 C65 F18B 14(3) . . . . ?
C49 C24 C47 C64 -179.7(14) . . . . ?
C50 N7 C39 C38 39(2) . . . . ?
C50 N7 C39 C42 -141.8(15) . . . . ?
C50 N7 C41 N12 -1.7(18) . . . . ?
C51 C58 C68 C69B -171(3) . . . . ?
C51 C58 C68 C69A 154(3) . . . . ?
F10A C33 C46 O11 -107.9(19) . . . . ?
F10A C33 C46 C53 76(2) . . . . ?
F54B C51 C58 O1 108(2) . . . . ?
F54B C51 C58 C68 -73(3) . . . . ?
F26A C2A C54 O9 158(3) . . . . ?
F26A C2A C54 C61 -16(4) . . . . ?
C10A C11A C12A O6A 7(6) . . . . ?
C10A C11A C12A C13A 180(3) . . . . ?
F36A C28 C32 O13 73.9(17) . . . . ?
F36A C28 C32 C26 -109.5(17) . . . . ?
F45A C8A C7A O4A -67(3) . . . . ?
F45A C8A C7A C6A 117(3) . . . . ?
C52 C16 C25 N4 -89.4(11) . . . . ?
C52 C16 C25 C35 156.9(11) . . . . ?
C52 C16 C25 C1A 26.0(15) . . . . ?
F44A C8A C7A O4A 52(4) . . . . ?
F44A C8A C7A C6A -124(3) . . . . ?
F43A C8A C7A O4A 176(3) . . . . ?
F43A C8A C7A C6A 0(4) . . . . ?
C53 C48 C66 F8A -23(2) . . . . ?
C53 C48 C66 F7A -133.0(19) . . . . ?
C53 C48 C66 F9A 107.0(19) . . . . ?
C53 C48 C66 F7B -93(2) . . . . ?
C53 C48 C66 F8B 24(2) . . . . ?
C53 C48 C66 F9B 146(2) . . . . ?
C55 C40 C43 N10 146.7(12) . . . . ?
C55 C40 C43 C62 31.6(16) . . . . ?
C55 C40 C43 C63 -96.6(17) . . . . ?
C55 C40 C43 N10A 124(4) . . . . ?
F52B C51 C58 O1 -137(2) . . . . ?
F52B C51 C58 C68 42(3) . . . . ?
C56 N12 C41 N7 1.8(19) . . . . ?
F12A C33 C46 O11 -3(2) . . . . ?
F12A C33 C46 C53 -178.5(19) . . . . ?
F37A C13A C12A O6A 159(2) . . . . ?
F37A C13A C12A C11A -15(4) . . . . ?
C58 C68 C69B O2B -16(7) . . . . ?
C58 C68 C69B C3A -169(2) . . . . ?
C58 C68 C69A C3B 168(3) . . . . ?
C58 C68 C69A O2A 39(7) . . . . ?
C59 C40 C43 N10 -84.3(13) . . . . ?
C59 C40 C43 C62 160.6(12) . . . . ?
C59 C40 C43 C63 32.4(18) . . . . ?
C59 C40 C43 N10A -107(4) . . . . ?
C60 C16 C25 N4 140.4(10) . . . . ?
C60 C16 C25 C35 26.7(15) . . . . ?
C60 C16 C25 C1A -104.2(13) . . . . ?
F46A C4A C5A O3A -109(3) . . . . ?
F46A C4A C5A C6A 85(3) . . . . ?
C8A C7A C6A C5A 168(3) . . . . ?
C61 C54 C2B F28B 114(5) . . . . ?
C61 C54 C2B F29B -140(3) . . . . ?
C61 C54 C2B F30B -30(6) . . . . ?
C61 C57 C1B F23A -128(2) . . . . ?
C61 C57 C1B F22A 114(3) . . . . ?
C61 C57 C1B F24A -24(4) . . . . ?
C61 C57 C1C F20B -143(3) . . . . ?
C61 C57 C1C F19B 111(3) . . . . ?
C61 C57 C1C F21B -2(4) . . . . ?
F49A C3A C69B O2B 64(4) . . . . ?
F49A C3A C69B C68 -142(3) . . . . ?
C11A C10A C9A F40A 0(5) . . . . ?
C11A C10A C9A F42A -120(4) . . . . ?
C11A C10A C9A F41A 122(4) . . . . ?
F50A C3A C69B O2B -49(5) . . . . ?
F50A C3A C69B C68 105(3) . . . . ?
C7A C6A C5A O3A 7(6) . . . . ?
C7A C6A C5A C4A 170(3) . . . . ?
C62 C43 N10A C19 124(6) . . . . ?
C62 C43 N10A O16A -80(9) . . . . ?
F47A C4A C5A O3A 127(3) . . . . ?
F47A C4A C5A C6A -39(4) . . . . ?
C63 C43 N10A C19 -126(4) . . . . ?
C63 C43 N10A O16A 30(10) . . . . ?
F51A C3A C69B O2B 173(4) . . . . ?
F51A C3A C69B C68 -32(4) . . . . ?
C9A C10A C11A C12A 175(4) . . . . ?
C1B C57 C61 C54 -163(2) . . . . ?
C66 C48 C53 C46 173.4(14) . . . . ?
F34B C28 C32 O13 129.7(18) . . . . ?
F34B C28 C32 C26 -54(2) . . . . ?
F35B C28 C32 O13 -81.9(19) . . . . ?
F35B C28 C32 C26 95(2) . . . . ?
F36B C28 C32 O13 19.7(18) . . . . ?
F36B C28 C32 C26 -163.7(16) . . . . ?
F10B C33 C46 O11 169(2) . . . . ?
F10B C33 C46 C53 -7(3) . . . . ?
F12B C33 C46 O11 59(2) . . . . ?
F12B C33 C46 C53 -117(2) . . . . ?
F11B C33 C46 O11 -64(3) . . . . ?
F11B C33 C46 C53 120(2) . . . . ?
C1C C57 C61 C54 151(2) . . . . ?
C2B C54 C61 C57 -154(3) . . . . ?
Dy3B O1 C58 C51 -173.5(13) . . . . ?
Dy3B O1 C58 C68 7(3) . . . . ?
Dy3B N11 C36 N6 -174.4(9) . . . . ?
Dy3B N11 C45 C37 174.4(11) . . . . ?
Dy3B N12 C41 N7 -163.9(10) 2_745 . . . ?
Dy3B N12 C56 C50 164.3(11) 2_745 . . . ?
Dy3B O5B C10B C11B -15(10) . . . . ?
Dy3B O5B C10B C9B 178(4) . . . . ?
Dy3B O4B C7B C8B -169(3) . . . . ?
Dy3B O4B C7B C6B 29(10) . . . . ?
Dy3B O2A C69A C68 -31(7) . . . . ?
Dy3B O2A C69A C3B -165(2) . . . . ?
O6B C12B C13B F41B -26(11) . . . . ?
O6B C12B C13B F42B 83(11) . . . . ?
O6B C12B C13B F40B -143(8) . . . . ?
O6B C12B C11B C10B -14(12) . . . . ?
O5B C10B C11B C12B 8(10) . . . . ?
O5B C10B C9B F38B 168(4) . . . . ?
O5B C10B C9B F39B 50(7) . . . . ?
O5B C10B C9B F37B -60(7) . . . . ?
F53A C51 C58 O1 42(3) . . . . ?
F53A C51 C58 C68 -139(2) . . . . ?
O4B C7B C6B C5B -11(11) . . . . ?
O3B C5B C6B C7B 5(10) . . . . ?
O3B C5B C4B F47B 22(8) . . . . ?
O3B C5B C4B F46B -114(6) . . . . ?
O3B C5B C4B F48B 130(7) . . . . ?
F54A C51 C58 O1 168.9(19) . . . . ?
F54A C51 C58 C68 -12(3) . . . . ?
F45B C8B C7B O4B -58(6) . . . . ?
F45B C8B C7B C6B 105(5) . . . . ?
F44B C8B C7B O4B 60(6) . . . . ?
F44B C8B C7B C6B -137(5) . . . . ?
C13B C12B O6B Dy3B -174(4) . . . . ?
C13B C12B C11B C10B -177(5) . . . . ?
F43B C8B C7B O4B 176(5) . . . . ?
F43B C8B C7B C6B -21(7) . . . . ?
F52A C51 C58 O1 -81(2) . . . . ?
F52A C51 C58 C68 98(2) . . . . ?
C8B C7B C6B C5B -173(6) . . . . ?
F49B C3B C69A C68 -166(3) . . . . ?
F49B C3B C69A O2A -26(4) . . . . ?
C11B C12B O6B Dy3B 28(15) . . . . ?
C11B C12B C13B F41B 135(5) . . . . ?
C11B C12B C13B F42B -116(5) . . . . ?
C11B C12B C13B F40B 18(8) . . . . ?
C11B C10B C9B F38B 0(9) . . . . ?
C11B C10B C9B F39B -118(6) . . . . ?
C11B C10B C9B F37B 132(6) . . . . ?
F50B C3B C69A C68 -39(5) . . . . ?
F50B C3B C69A O2A 100(4) . . . . ?
C6B C5B O3B Dy3B -23(9) . . . . ?
C6B C5B C4B F47B -161(4) . . . . ?
C6B C5B C4B F46B 62(6) . . . . ?
C6B C5B C4B F48B -53(5) . . . . ?
F51B C3B C69A C68 77(4) . . . . ?
F51B C3B C69A O2A -144(3) . . . . ?
C9B C10B C11B C12B 174(7) . . . . ?
C4B C5B O3B Dy3B 154(4) . . . . ?
C4B C5B C6B C7B -172(6) . . . . ?
N10A C19 C27 C34 178(5) . . . . ?
N10A C19 C27 C42 -5(5) . . . . ?

loop_
_smtbx_masks_void_nr
_smtbx_masks_void_average_x
_smtbx_masks_void_average_y
_smtbx_masks_void_average_z
_smtbx_masks_void_volume
_smtbx_masks_void_count_electrons
_smtbx_masks_void_content
1 0.000 -0.105 -0.967 3272.6 534.4 '10 C6H14'
